data_4347056
loop_
_publ_author_name
'\<Sembera, Filip'
'Plutnar, Jan'
'Higelin, Alexander'
'Janou\<sek, Zbyn\<ek'
'C\'isa\<rov\'a, Ivana'
'Michl, Josef'

_publ_section_title
;
 Metal Complexes with Very Large Dipole Moments: the Anionic Carborane
 Nitriles 12-NC-CB11X11(-) (X = H, F, CH3) as Ligands on Pt(II) and
 Pd(II).
;
_journal_issue 8
_journal_name_full 'Inorganic chemistry'
_journal_page_first 3797
_journal_page_last 3806
_journal_paper_doi 10.1021/acs.inorgchem.5b02678
_journal_volume 55
_journal_year 2016
_chemical_compound_source 'synthesized by the authors'
_chemical_formula_moiety 'C16 H52 B22 N2 P2 Pt'
_chemical_formula_sum 'C16 H52 B22 N2 P2 Pt'
_chemical_formula_weight 767.44
_space_group_IT_number 14
_space_group_name_Hall '-P 2ybc'
_space_group_name_H-M_alt 'P 1 21/c 1'
_symmetry_cell_setting monoclinic
_symmetry_space_group_name_Hall '-P 2ybc'
_symmetry_space_group_name_H-M 'P 1 21/c 1'
_atom_sites_solution_hydrogens difmap
_atom_sites_solution_primary direct
_atom_sites_solution_secondary difmap
_audit_creation_method SHELXL-97
_cell_angle_alpha 90.00
_cell_angle_beta 117.2930(10)
_cell_angle_gamma 90.00
_cell_formula_units_Z 8
_cell_length_a 19.7236(4)
_cell_length_b 20.1521(3)
_cell_length_c 21.4602(3)
_cell_measurement_reflns_used 9969
_cell_measurement_temperature 150(2)
_cell_measurement_theta_max 27.4473
_cell_measurement_theta_min 2.2860
_cell_volume 7580.2(2)
_computing_cell_refinement 'SAINT V8.27B (Bruker AXS Inc., 2012)'
_computing_data_collection 'Bruker Instrument Service v2012.12.0.3'
_computing_data_reduction 'SAINT V8.27B (Bruker AXS Inc., 2012)'
_computing_structure_refinement 'SHELXL-97 (Sheldrick, 2008)'
_computing_structure_solution 'SHELXS-97 (Sheldrick, 2008)'
_diffrn_ambient_temperature 150(2)
_diffrn_measured_fraction_theta_full 0.987
_diffrn_measured_fraction_theta_max 0.987
_diffrn_measurement_device_type 'Bruker APEX-II CCD'
_diffrn_measurement_method '\f and \w scans'
_diffrn_radiation_monochromator graphite
_diffrn_radiation_source 'fine-focus sealed tube'
_diffrn_radiation_type MoK\a
_diffrn_radiation_wavelength 0.71073
_diffrn_reflns_av_R_equivalents 0.0432
_diffrn_reflns_av_sigmaI/netI 0.0496
_diffrn_reflns_limit_h_max 24
_diffrn_reflns_limit_h_min -25
_diffrn_reflns_limit_k_max 22
_diffrn_reflns_limit_k_min -26
_diffrn_reflns_limit_l_max 21
_diffrn_reflns_limit_l_min -27
_diffrn_reflns_number 57729
_diffrn_reflns_theta_full 27.50
_diffrn_reflns_theta_max 27.50
_diffrn_reflns_theta_min 1.47
_exptl_absorpt_coefficient_mu 3.802
_exptl_absorpt_correction_T_max 0.6668
_exptl_absorpt_correction_T_min 0.4032
_exptl_absorpt_correction_type numerical
_exptl_absorpt_process_details 'SADABS V2012/1 (Bruker AXS Inc.)'
_exptl_crystal_colour colourless
_exptl_crystal_density_diffrn 1.345
_exptl_crystal_density_method 'not measured'
_exptl_crystal_description prism
_exptl_crystal_F_000 3040
_exptl_crystal_size_max 0.29
_exptl_crystal_size_mid 0.19
_exptl_crystal_size_min 0.12
_refine_diff_density_max 2.791
_refine_diff_density_min -1.374
_refine_diff_density_rms 0.114
_refine_ls_extinction_method none
_refine_ls_goodness_of_fit_ref 1.035
_refine_ls_hydrogen_treatment constr
_refine_ls_matrix_type full
_refine_ls_number_parameters 787
_refine_ls_number_reflns 17208
_refine_ls_number_restraints 0
_refine_ls_restrained_S_all 1.035
_refine_ls_R_factor_all 0.0477
_refine_ls_R_factor_gt 0.0321
_refine_ls_shift/su_max 0.004
_refine_ls_shift/su_mean 0.000
_refine_ls_structure_factor_coef Fsqd
_refine_ls_weighting_details 'calc w=1/[\s^2^(Fo^2^)+(0.0252P)^2^+4.3817P] where P=(Fo^2^+2Fc^2^)/3'
_refine_ls_weighting_scheme calc
_refine_ls_wR_factor_gt 0.0628
_refine_ls_wR_factor_ref 0.0669
_reflns_number_gt 13872
_reflns_number_total 17208
_reflns_threshold_expression I>2\s(I)
_cod_data_source_file ic5b02678_si_003.cif
_cod_data_source_block fs454_plutnar
_cod_depositor_comments
;

2020-05-08
Z value and formula fixed to values more according to usual
chemical conventions.                 miguel
;
_cod_original_formula_sum 'C32 H104 B44 N4 P4 Pt2'
_cod_original_formula_weight 1534.89
_cod_original_formula_units_Z 4
_cod_original_sg_symbol_H-M 'P 21/c'
_cod_database_code 4347056

loop_
_symmetry_equiv_pos_as_xyz
'x, y, z'
'-x, y+1/2, -z+1/2'
'-x, -y, -z'
'x, -y-1/2, z-1/2'

loop_
_atom_site_label
_atom_site_type_symbol
_atom_site_fract_x
_atom_site_fract_y
_atom_site_fract_z
_atom_site_U_iso_or_equiv
_atom_site_adp_type
_atom_site_occupancy
_atom_site_symmetry_multiplicity
_atom_site_calc_flag
_atom_site_refinement_flags
Pt1 Pt 0.547024(8) 0.288552(7) 0.090637(7) 0.01728(4) Uani 1 1 d .
P1 P 0.63301(5) 0.26155(5) 0.20110(5) 0.0188(2) Uani 1 1 d .
P2 P 0.48634(7) 0.36635(5) 0.12369(6) 0.0301(3) Uani 1 1 d .
N1A N 0.59103(17) 0.21810(15) 0.05024(15) 0.0223(7) Uani 1 1 d .
N1B N 0.47457(18) 0.30577(16) -0.01311(16) 0.0255(7) Uani 1 1 d .
C1A C 0.6790(3) -0.0103(2) -0.0656(2) 0.0506(14) Uani 1 1 d .
H1A H 0.6891 -0.0470 -0.0869 0.061 Uiso 1 1 d R
B2A B 0.6066(4) 0.0365(3) -0.1240(3) 0.062(2) Uani 1 1 d .
H2A H 0.5743 0.0260 -0.1815 0.075 Uiso 1 1 calc R
B3A B 0.5955(4) -0.0133(3) -0.0614(3) 0.0552(17) Uani 1 1 d .
H3A H 0.5557 -0.0567 -0.0775 0.066 Uiso 1 1 calc R
B4A B 0.6837(3) -0.0158(3) 0.0148(3) 0.0445(14) Uani 1 1 d .
H4A H 0.7021 -0.0610 0.0490 0.053 Uiso 1 1 calc R
B5A B 0.7499(3) 0.0321(2) 0.0004(3) 0.0389(13) Uani 1 1 d .
H5A H 0.8120 0.0189 0.0252 0.047 Uiso 1 1 calc R
B6A B 0.7015(4) 0.0643(3) -0.0863(3) 0.0513(17) Uani 1 1 d .
H6A H 0.7318 0.0722 -0.1189 0.062 Uiso 1 1 calc R
B7A B 0.6275(3) 0.1181(3) -0.0915(2) 0.0437(15) Uani 1 1 d .
H7A H 0.6085 0.1626 -0.1267 0.052 Uiso 1 1 calc R
B9A B 0.6102(3) 0.0365(3) 0.0117(3) 0.0410(13) Uani 1 1 d .
H9A H 0.5800 0.0273 0.0442 0.049 Uiso 1 1 calc R
B10A B 0.7065(3) 0.0652(2) 0.0493(2) 0.0311(11) Uani 1 1 d .
H10A H 0.7395 0.0751 0.1069 0.037 Uiso 1 1 calc R
B11A B 0.7185(3) 0.1154(2) -0.0135(3) 0.0361(12) Uani 1 1 d .
H11A H 0.7595 0.1580 0.0023 0.043 Uiso 1 1 calc R
B12A B 0.6318(3) 0.1167(2) -0.0075(2) 0.0279(11) Uani 1 1 d .
C1B C 0.2632(2) 0.3203(2) -0.3132(2) 0.0336(10) Uani 1 1 d .
H1B H 0.2304 0.3222 -0.3624 0.040 Uiso 1 1 d R
B2B B 0.3019(3) 0.3922(3) -0.2705(3) 0.0416(14) Uani 1 1 d .
H2B H 0.2897 0.4428 -0.2947 0.050 Uiso 1 1 calc R
B3B B 0.3562(3) 0.3336(3) -0.2901(2) 0.0363(12) Uani 1 1 d .
H3B H 0.3798 0.3455 -0.3274 0.044 Uiso 1 1 calc R
B4B B 0.3210(3) 0.2530(2) -0.2864(2) 0.0286(10) Uani 1 1 d .
H4B H 0.3214 0.2117 -0.3212 0.034 Uiso 1 1 calc R
B5B B 0.2453(3) 0.2629(3) -0.2656(2) 0.0322(11) Uani 1 1 d .
H5B H 0.1953 0.2282 -0.2869 0.039 Uiso 1 1 calc R
B6B B 0.2338(3) 0.3483(3) -0.2553(2) 0.0364(13) Uani 1 1 d .
H6B H 0.1763 0.3701 -0.2696 0.044 Uiso 1 1 calc R
B7B B 0.3161(3) 0.3780(2) -0.1843(2) 0.0355(12) Uani 1 1 d .
H7B H 0.3142 0.4192 -0.1501 0.043 Uiso 1 1 calc R
B8A B 0.5613(3) 0.0695(3) -0.0760(3) 0.0487(16) Uani 1 1 d .
H8A H 0.4990 0.0818 -0.1011 0.058 Uiso 1 1 calc R
B8B B 0.3938(3) 0.3693(2) -0.2057(2) 0.0338(11) Uani 1 1 d .
H8B H 0.4431 0.4047 -0.1858 0.041 Uiso 1 1 calc R
B9B B 0.4059(3) 0.2822(2) -0.2151(2) 0.0273(10) Uani 1 1 d .
H9B H 0.4631 0.2603 -0.2016 0.033 Uiso 1 1 calc R
B10B B 0.3364(3) 0.2383(2) -0.1998(2) 0.0290(10) Uani 1 1 d .
H10B H 0.3479 0.1876 -0.1758 0.035 Uiso 1 1 calc R
B11B B 0.2814(3) 0.2974(3) -0.1809(2) 0.0331(12) Uani 1 1 d .
H11B H 0.2568 0.2853 -0.1445 0.040 Uiso 1 1 calc R
B12B B 0.3796(3) 0.3105(2) -0.1521(2) 0.0257(10) Uani 1 1 d .
C2A C 0.6077(2) 0.17652(19) 0.02374(19) 0.0248(9) Uani 1 1 d .
C2B C 0.4359(2) 0.30691(19) -0.0720(2) 0.0258(9) Uani 1 1 d .
Pt2 Pt 0.927189(8) 0.440678(6) 0.827326(7) 0.01533(4) Uani 1 1 d .
P3 P 0.87805(6) 0.54304(4) 0.78780(5) 0.0203(2) Uani 1 1 d .
P4 P 1.00003(6) 0.43334(4) 0.77059(5) 0.0184(2) Uani 1 1 d .
C1C C 0.6954(2) 0.3722(2) 1.0392(2) 0.0338(10) Uani 1 1 d .
H1C H 0.6626 0.3616 1.0629 0.041 Uiso 1 1 d R
B2C B 0.7477(3) 0.3119(2) 1.0278(3) 0.0290(11) Uani 1 1 d .
H2C H 0.7513 0.2601 1.0481 0.035 Uiso 1 1 calc R
B3C B 0.7921(3) 0.3774(2) 1.0854(2) 0.0313(11) Uani 1 1 d .
H3C H 0.8252 0.3699 1.1434 0.038 Uiso 1 1 calc R
B4C B 0.7353(3) 0.4491(2) 1.0497(3) 0.0318(11) Uani 1 1 d .
H4C H 0.7306 0.4889 1.0840 0.038 Uiso 1 1 calc R
B5C B 0.6554(3) 0.4258(2) 0.9695(3) 0.0307(11) Uani 1 1 d .
H5C H 0.5985 0.4504 0.9509 0.037 Uiso 1 1 calc R
B6C B 0.6636(3) 0.3393(2) 0.9567(2) 0.0313(11) Uani 1 1 d .
H6C H 0.6121 0.3068 0.9300 0.038 Uiso 1 1 calc R
B7C B 0.7470(3) 0.3264(2) 0.9472(2) 0.0271(10) Uani 1 1 d .
H7C H 0.7510 0.2858 0.9135 0.033 Uiso 1 1 calc R
B8C B 0.8274(3) 0.3499(2) 1.0279(2) 0.0273(10) Uani 1 1 d .
H8C H 0.8841 0.3247 1.0472 0.033 Uiso 1 1 calc R
B9C B 0.8196(3) 0.4369(2) 1.0402(2) 0.0266(10) Uani 1 1 d .
H9C H 0.8712 0.4691 1.0673 0.032 Uiso 1 1 calc R
B10C B 0.7352(3) 0.4670(2) 0.9689(2) 0.0274(10) Uani 1 1 d .
H10C H 0.7315 0.5191 0.9495 0.033 Uiso 1 1 calc R
B11C B 0.6895(3) 0.3987(2) 0.9102(2) 0.0288(10) Uani 1 1 d .
H11C H 0.6557 0.4059 0.8521 0.035 Uiso 1 1 calc R
B12C B 0.7900(2) 0.4048(2) 0.9557(2) 0.0195(9) Uani 1 1 d .
C1D C 1.0366(3) 0.08243(19) 0.9928(2) 0.0340(10) Uani 1 1 d .
H1D H 1.0418 0.0366 1.0144 0.041 Uiso 1 1 d R
B2D B 0.9511(3) 0.0919(2) 0.9193(2) 0.0358(12) Uani 1 1 d .
H2D H 0.9095 0.0511 0.8916 0.043 Uiso 1 1 calc R
B3D B 0.9639(3) 0.1222(2) 1.0010(2) 0.0339(12) Uani 1 1 d .
H3D H 0.9309 0.1012 1.0272 0.041 Uiso 1 1 calc R
B4D B 1.0604(3) 0.1467(2) 1.0498(2) 0.0334(12) Uani 1 1 d .
H4D H 1.0907 0.1418 1.1083 0.040 Uiso 1 1 calc R
B5D B 1.1078(3) 0.1320(2) 0.9986(3) 0.0373(12) Uani 1 1 d .
H5D H 1.1695 0.1178 1.0231 0.045 Uiso 1 1 calc R
B6D B 1.0399(3) 0.0976(2) 0.9178(3) 0.0372(13) Uani 1 1 d .
H6D H 1.0567 0.0603 0.8887 0.045 Uiso 1 1 calc R
B7D B 0.9678(3) 0.1577(2) 0.8729(2) 0.0324(11) Uani 1 1 d .
H7D H 0.9373 0.1617 0.8143 0.039 Uiso 1 1 calc R
B8D B 0.9206(3) 0.1726(2) 0.9259(2) 0.0296(11) Uani 1 1 d .
H8D H 0.8587 0.1863 0.9020 0.036 Uiso 1 1 calc R
B9D B 0.9886(3) 0.2074(2) 1.0072(2) 0.0279(10) Uani 1 1 d .
H9D H 0.9713 0.2439 1.0367 0.033 Uiso 1 1 calc R
B10D B 1.0785(3) 0.2138(2) 1.0059(2) 0.0291(11) Uani 1 1 d .
H10D H 1.1200 0.2545 1.0344 0.035 Uiso 1 1 calc R
B11D B 1.0659(3) 0.1822(2) 0.9230(3) 0.0331(11) Uani 1 1 d .
H11D H 1.0997 0.2020 0.8970 0.040 Uiso 1 1 calc R
B12D B 0.9925(3) 0.2269(2) 0.9291(2) 0.0228(9) Uani 1 1 d .
C2C C 0.8354(2) 0.42233(17) 0.91515(19) 0.0206(8) Uani 1 1 d .
C2D C 0.9738(2) 0.29737(19) 0.89581(19) 0.0230(8) Uani 1 1 d .
C3 C 0.7102(2) 0.2139(2) 0.19854(19) 0.0278(9) Uani 1 1 d .
H3E H 0.6886 0.1727 0.1716 0.033 Uiso 1 1 calc R
H3F H 0.7320 0.2400 0.1730 0.033 Uiso 1 1 calc R
C4 C 0.7742(2) 0.1953(2) 0.2701(2) 0.0414(12) Uani 1 1 d .
H4E H 0.8007 0.2356 0.2949 0.062 Uiso 1 1 calc R
H4F H 0.8104 0.1660 0.2641 0.062 Uiso 1 1 calc R
H4G H 0.7529 0.1725 0.2974 0.062 Uiso 1 1 calc R
C5 C 0.5936(2) 0.20803(18) 0.2446(2) 0.0272(9) Uani 1 1 d .
H5E H 0.6352 0.1942 0.2904 0.033 Uiso 1 1 calc R
H5F H 0.5562 0.2337 0.2537 0.033 Uiso 1 1 calc R
C6 C 0.5545(3) 0.1464(2) 0.2025(2) 0.0465(12) Uani 1 1 d .
H6E H 0.5138 0.1596 0.1566 0.070 Uiso 1 1 calc R
H6F H 0.5325 0.1208 0.2278 0.070 Uiso 1 1 calc R
H6G H 0.5918 0.1190 0.1961 0.070 Uiso 1 1 calc R
C7 C 0.6806(2) 0.32906(19) 0.26198(19) 0.0240(8) Uani 1 1 d .
H7E H 0.6414 0.3570 0.2660 0.029 Uiso 1 1 calc R
H7F H 0.7133 0.3100 0.3089 0.029 Uiso 1 1 calc R
C8 C 0.7297(2) 0.3731(2) 0.2407(2) 0.0334(10) Uani 1 1 d .
H8E H 0.7702 0.3464 0.2388 0.050 Uiso 1 1 calc R
H8F H 0.7526 0.4087 0.2753 0.050 Uiso 1 1 calc R
H8G H 0.6978 0.3925 0.1945 0.050 Uiso 1 1 calc R
C9 C 0.4703(2) 0.34896(18) 0.19837(19) 0.0222(8) Uani 1 1 d .
H9E H 0.4446 0.3054 0.1911 0.027 Uiso 1 1 calc R
H9F H 0.5204 0.3452 0.2405 0.027 Uiso 1 1 calc R
C10 C 0.4223(2) 0.4009(2) 0.2128(2) 0.0331(10) Uani 1 1 d .
H10E H 0.4478 0.4441 0.2214 0.050 Uiso 1 1 calc R
H10F H 0.4166 0.3876 0.2540 0.050 Uiso 1 1 calc R
H10G H 0.3718 0.4041 0.1721 0.050 Uiso 1 1 calc R
C11 C 0.5353(3) 0.4483(2) 0.1431(3) 0.0478(13) Uani 1 1 d .
H11E H 0.5024 0.4815 0.1499 0.057 Uiso 1 1 calc R
H11F H 0.5833 0.4450 0.1875 0.057 Uiso 1 1 calc R
C12 C 0.5532(3) 0.4714(2) 0.0875(3) 0.0625(16) Uani 1 1 d .
H12A H 0.5922 0.4425 0.0855 0.094 Uiso 1 1 calc R
H12B H 0.5725 0.5170 0.0975 0.094 Uiso 1 1 calc R
H12C H 0.5070 0.4701 0.0424 0.094 Uiso 1 1 calc R
C13 C 0.3940(3) 0.3836(3) 0.0539(2) 0.0524(14) Uani 1 1 d .
H13A H 0.3710 0.4209 0.0676 0.063 Uiso 1 1 calc R
H13B H 0.3989 0.3972 0.0119 0.063 Uiso 1 1 calc R
C14 C 0.3418(3) 0.3238(3) 0.0360(3) 0.0626(16) Uani 1 1 d .
H14A H 0.3688 0.2844 0.0322 0.094 Uiso 1 1 calc R
H14B H 0.2964 0.3314 -0.0087 0.094 Uiso 1 1 calc R
H14C H 0.3265 0.3169 0.0730 0.094 Uiso 1 1 calc R
C15 C 0.7870(2) 0.55381(18) 0.7897(2) 0.0271(9) Uani 1 1 d .
H15A H 0.7948 0.5456 0.8380 0.033 Uiso 1 1 calc R
H15B H 0.7702 0.6004 0.7777 0.033 Uiso 1 1 calc R
C16 C 0.7239(2) 0.5080(2) 0.7396(2) 0.0391(11) Uani 1 1 d .
H16A H 0.7132 0.5178 0.6912 0.059 Uiso 1 1 calc R
H16B H 0.6776 0.5151 0.7448 0.059 Uiso 1 1 calc R
H16C H 0.7403 0.4617 0.7505 0.059 Uiso 1 1 calc R
C17 C 0.9401(2) 0.60710(19) 0.8455(2) 0.0318(10) Uani 1 1 d .
H17A H 0.9881 0.6080 0.8413 0.038 Uiso 1 1 calc R
H17B H 0.9149 0.6508 0.8299 0.038 Uiso 1 1 calc R
C18 C 0.9594(3) 0.5965(2) 0.9226(2) 0.0433(12) Uani 1 1 d .
H18A H 0.9123 0.5960 0.9273 0.065 Uiso 1 1 calc R
H18B H 0.9923 0.6326 0.9510 0.065 Uiso 1 1 calc R
H18C H 0.9860 0.5540 0.9389 0.065 Uiso 1 1 calc R
C19 C 0.8548(2) 0.56415(18) 0.6978(2) 0.0277(9) Uani 1 1 d .
H19A H 0.9023 0.5629 0.6929 0.033 Uiso 1 1 calc R
H19B H 0.8202 0.5296 0.6665 0.033 Uiso 1 1 calc R
C20 C 0.8169(3) 0.6321(2) 0.6726(2) 0.0394(11) Uani 1 1 d .
H20A H 0.7679 0.6330 0.6739 0.059 Uiso 1 1 calc R
H20B H 0.8085 0.6399 0.6245 0.059 Uiso 1 1 calc R
H20C H 0.8502 0.6669 0.7034 0.059 Uiso 1 1 calc R
C21 C 1.0712(2) 0.36843(18) 0.8093(2) 0.0272(9) Uani 1 1 d .
H21A H 1.0448 0.3261 0.8072 0.033 Uiso 1 1 calc R
H21B H 1.0982 0.3630 0.7805 0.033 Uiso 1 1 calc R
C22 C 1.1303(2) 0.3810(2) 0.8853(2) 0.0360(10) Uani 1 1 d .
H22A H 1.1622 0.4190 0.8871 0.054 Uiso 1 1 calc R
H22B H 1.1625 0.3416 0.9038 0.054 Uiso 1 1 calc R
H22C H 1.1042 0.3905 0.9136 0.054 Uiso 1 1 calc R
C23 C 0.9467(2) 0.4098(2) 0.67893(19) 0.0294(9) Uani 1 1 d .
H23A H 0.9074 0.4440 0.6542 0.035 Uiso 1 1 calc R
H23B H 0.9819 0.4094 0.6577 0.035 Uiso 1 1 calc R
C24 C 0.9078(3) 0.3423(2) 0.6671(2) 0.0462(12) Uani 1 1 d .
H24A H 0.9464 0.3079 0.6906 0.069 Uiso 1 1 calc R
H24B H 0.8807 0.3330 0.6168 0.069 Uiso 1 1 calc R
H24C H 0.8715 0.3427 0.6865 0.069 Uiso 1 1 calc R
C25 C 1.0539(2) 0.50749(17) 0.7727(2) 0.0230(8) Uani 1 1 d .
H25A H 1.0178 0.5413 0.7418 0.028 Uiso 1 1 calc R
H25B H 1.0775 0.5254 0.8211 0.028 Uiso 1 1 calc R
C26 C 1.1161(2) 0.4979(2) 0.7506(2) 0.0325(10) Uani 1 1 d .
H26A H 1.1565 0.4697 0.7849 0.049 Uiso 1 1 calc R
H26B H 1.1376 0.5411 0.7483 0.049 Uiso 1 1 calc R
H26C H 1.0945 0.4767 0.7044 0.049 Uiso 1 1 calc R
N1C N 0.86715(18) 0.43642(14) 0.88406(16) 0.0214(7) Uani 1 1 d .
N1D N 0.96265(17) 0.34818(15) 0.86972(16) 0.0219(7) Uani 1 1 d .

loop_
_atom_site_aniso_label
_atom_site_aniso_U_11
_atom_site_aniso_U_22
_atom_site_aniso_U_33
_atom_site_aniso_U_23
_atom_site_aniso_U_13
_atom_site_aniso_U_12
Pt1 0.01534(7) 0.02341(8) 0.01273(7) 0.00194(5) 0.00612(6) 0.00432(5)
P1 0.0169(5) 0.0239(5) 0.0151(5) 0.0019(4) 0.0068(4) 0.0039(4)
P2 0.0360(7) 0.0338(6) 0.0282(6) 0.0128(5) 0.0214(5) 0.0189(5)
N1A 0.0204(18) 0.0306(18) 0.0135(15) -0.0002(13) 0.0056(14) 0.0031(13)
N1B 0.0203(18) 0.0377(19) 0.0171(17) 0.0020(14) 0.0073(15) 0.0062(14)
C1A 0.063(4) 0.044(3) 0.036(3) -0.012(2) 0.014(3) 0.024(2)
B2A 0.070(5) 0.068(4) 0.026(3) -0.018(3) 0.002(3) 0.038(4)
B3A 0.053(4) 0.043(3) 0.053(4) -0.025(3) 0.010(3) -0.004(3)
B4A 0.061(4) 0.026(3) 0.041(3) 0.001(2) 0.017(3) 0.009(3)
B5A 0.044(3) 0.031(3) 0.038(3) -0.001(2) 0.016(3) 0.016(2)
B6A 0.077(5) 0.052(4) 0.034(3) 0.010(3) 0.034(3) 0.033(3)
B7A 0.064(4) 0.050(3) 0.017(2) 0.002(2) 0.018(3) 0.030(3)
B9A 0.046(3) 0.036(3) 0.043(3) -0.006(2) 0.022(3) -0.005(2)
B10A 0.035(3) 0.028(2) 0.022(2) -0.0006(19) 0.006(2) 0.007(2)
B11A 0.042(3) 0.032(3) 0.045(3) 0.005(2) 0.029(3) 0.015(2)
B12A 0.037(3) 0.028(2) 0.017(2) -0.0013(18) 0.011(2) 0.009(2)
C1B 0.027(2) 0.052(3) 0.017(2) -0.0022(19) 0.0064(19) 0.010(2)
B2B 0.050(4) 0.037(3) 0.024(3) 0.005(2) 0.005(3) 0.004(2)
B3B 0.035(3) 0.058(3) 0.020(2) 0.003(2) 0.016(2) -0.007(2)
B4B 0.020(2) 0.039(3) 0.024(2) -0.007(2) 0.009(2) 0.003(2)
B5B 0.019(2) 0.049(3) 0.026(3) -0.005(2) 0.008(2) -0.001(2)
B6B 0.027(3) 0.055(3) 0.021(2) -0.006(2) 0.007(2) 0.019(2)
B7B 0.038(3) 0.037(3) 0.023(2) -0.003(2) 0.007(2) 0.013(2)
B8A 0.035(3) 0.058(4) 0.035(3) -0.022(3) 0.000(3) 0.009(3)
B8B 0.035(3) 0.037(3) 0.026(3) 0.001(2) 0.011(2) -0.005(2)
B9B 0.019(2) 0.043(3) 0.020(2) -0.004(2) 0.009(2) 0.004(2)
B10B 0.025(3) 0.035(3) 0.026(2) 0.004(2) 0.011(2) 0.005(2)
B11B 0.022(3) 0.058(3) 0.021(2) -0.001(2) 0.011(2) 0.005(2)
B12B 0.021(2) 0.037(3) 0.017(2) 0.0024(19) 0.0064(19) 0.0040(19)
C2A 0.024(2) 0.031(2) 0.0147(19) 0.0023(16) 0.0050(17) 0.0027(17)
C2B 0.022(2) 0.036(2) 0.023(2) 0.0002(17) 0.0135(19) 0.0065(17)
Pt2 0.01680(7) 0.01560(7) 0.01616(7) 0.00069(5) 0.00977(6) 0.00100(5)
P3 0.0228(5) 0.0176(5) 0.0258(5) 0.0016(4) 0.0156(5) 0.0030(4)
P4 0.0200(5) 0.0198(5) 0.0188(5) 0.0000(4) 0.0119(4) 0.0022(4)
C1C 0.036(3) 0.044(3) 0.033(2) -0.0022(19) 0.025(2) 0.000(2)
B2C 0.038(3) 0.023(2) 0.039(3) -0.003(2) 0.029(2) 0.000(2)
B3C 0.032(3) 0.045(3) 0.023(2) -0.001(2) 0.019(2) -0.001(2)
B4C 0.039(3) 0.034(3) 0.033(3) -0.009(2) 0.026(2) -0.001(2)
B5C 0.025(3) 0.031(3) 0.042(3) 0.005(2) 0.021(2) 0.0056(19)
B6C 0.030(3) 0.037(3) 0.030(3) -0.006(2) 0.017(2) -0.009(2)
B7C 0.034(3) 0.024(2) 0.032(3) -0.0067(19) 0.023(2) -0.0053(19)
B8C 0.026(3) 0.030(2) 0.033(3) 0.007(2) 0.019(2) 0.0052(19)
B9C 0.030(3) 0.033(3) 0.022(2) -0.0088(19) 0.017(2) -0.008(2)
B10C 0.033(3) 0.021(2) 0.037(3) 0.0014(19) 0.023(2) 0.0034(19)
B11C 0.023(3) 0.037(3) 0.027(3) 0.000(2) 0.013(2) 0.001(2)
B12C 0.023(2) 0.020(2) 0.019(2) -0.0012(17) 0.0127(19) 0.0014(17)
C1D 0.045(3) 0.021(2) 0.026(2) 0.0003(17) 0.007(2) -0.0030(18)
B2D 0.047(3) 0.027(3) 0.018(2) 0.0051(19) 0.002(2) -0.005(2)
B3D 0.043(3) 0.033(3) 0.021(2) 0.006(2) 0.011(2) -0.006(2)
B4D 0.037(3) 0.030(3) 0.021(2) 0.003(2) 0.003(2) 0.002(2)
B5D 0.028(3) 0.030(3) 0.043(3) 0.008(2) 0.006(2) 0.009(2)
B6D 0.059(4) 0.022(2) 0.034(3) 0.003(2) 0.025(3) 0.011(2)
B7D 0.046(3) 0.024(2) 0.023(2) 0.0022(19) 0.012(2) 0.003(2)
B8D 0.028(3) 0.034(3) 0.020(2) 0.012(2) 0.006(2) 0.000(2)
B9D 0.034(3) 0.025(2) 0.024(2) 0.0011(19) 0.013(2) 0.003(2)
B10D 0.024(3) 0.025(2) 0.031(3) 0.002(2) 0.006(2) -0.0002(19)
B11D 0.040(3) 0.027(3) 0.040(3) 0.007(2) 0.025(3) 0.012(2)
B12D 0.026(2) 0.018(2) 0.025(2) 0.0018(17) 0.013(2) 0.0036(17)
C2C 0.025(2) 0.0175(18) 0.0211(19) -0.0019(15) 0.0119(18) 0.0029(15)
C2D 0.019(2) 0.028(2) 0.023(2) -0.0008(16) 0.0112(17) -0.0022(16)
C3 0.021(2) 0.037(2) 0.021(2) 0.0023(17) 0.0058(17) 0.0118(17)
C4 0.029(3) 0.057(3) 0.030(2) 0.002(2) 0.006(2) 0.022(2)
C5 0.028(2) 0.031(2) 0.023(2) 0.0111(17) 0.0120(18) 0.0040(17)
C6 0.046(3) 0.039(3) 0.044(3) 0.002(2) 0.011(2) -0.012(2)
C7 0.017(2) 0.035(2) 0.0176(19) -0.0031(16) 0.0058(16) -0.0006(16)
C8 0.030(2) 0.038(2) 0.037(2) -0.0056(19) 0.019(2) -0.0097(19)
C9 0.020(2) 0.028(2) 0.022(2) 0.0005(15) 0.0127(17) 0.0025(15)
C10 0.031(2) 0.038(2) 0.037(2) -0.0067(19) 0.022(2) 0.0011(19)
C11 0.065(4) 0.028(2) 0.065(3) -0.004(2) 0.043(3) 0.005(2)
C12 0.088(5) 0.037(3) 0.084(4) 0.007(3) 0.059(4) 0.006(3)
C13 0.042(3) 0.080(4) 0.034(3) 0.010(3) 0.017(2) 0.034(3)
C14 0.031(3) 0.122(5) 0.032(3) -0.014(3) 0.013(2) -0.007(3)
C15 0.027(2) 0.026(2) 0.038(2) 0.0065(17) 0.022(2) 0.0099(17)
C16 0.026(2) 0.046(3) 0.047(3) -0.001(2) 0.018(2) 0.001(2)
C17 0.032(2) 0.021(2) 0.042(3) -0.0046(18) 0.017(2) -0.0028(17)
C18 0.046(3) 0.041(3) 0.044(3) -0.017(2) 0.021(2) -0.013(2)
C19 0.028(2) 0.030(2) 0.030(2) 0.0054(17) 0.0172(19) 0.0086(17)
C20 0.043(3) 0.036(2) 0.043(3) 0.015(2) 0.023(2) 0.011(2)
C21 0.027(2) 0.024(2) 0.039(2) 0.0022(17) 0.021(2) 0.0071(16)
C22 0.021(2) 0.037(2) 0.046(3) 0.012(2) 0.012(2) 0.0066(18)
C23 0.031(2) 0.037(2) 0.023(2) -0.0051(18) 0.0142(19) -0.0025(18)
C24 0.052(3) 0.042(3) 0.038(3) -0.011(2) 0.015(2) -0.012(2)
C25 0.024(2) 0.0205(19) 0.025(2) 0.0018(15) 0.0121(18) -0.0001(15)
C26 0.030(3) 0.034(2) 0.040(3) 0.0066(19) 0.022(2) -0.0006(18)
N1C 0.0223(18) 0.0205(16) 0.0254(17) 0.0014(13) 0.0145(15) 0.0017(13)
N1D 0.0195(17) 0.0222(17) 0.0263(17) 0.0032(14) 0.0126(15) 0.0027(13)

loop_
_atom_type_symbol
_atom_type_description
_atom_type_scat_dispersion_real
_atom_type_scat_dispersion_imag
_atom_type_scat_source
C C 0.0033 0.0016 'International Tables Vol C Tables 4.2.6.8 and 6.1.1.4'
H H 0.0000 0.0000 'International Tables Vol C Tables 4.2.6.8 and 6.1.1.4'
B B 0.0013 0.0007 'International Tables Vol C Tables 4.2.6.8 and 6.1.1.4'
N N 0.0061 0.0033 'International Tables Vol C Tables 4.2.6.8 and 6.1.1.4'
P P 0.1023 0.0942 'International Tables Vol C Tables 4.2.6.8 and 6.1.1.4'
Pt Pt -1.7033 8.3905 'International Tables Vol C Tables 4.2.6.8 and 6.1.1.4'

loop_
_geom_angle_atom_site_label_1
_geom_angle_atom_site_label_2
_geom_angle_atom_site_label_3
_geom_angle
N1B Pt1 N1A 82.97(12)
N1B Pt1 P1 173.95(9)
N1A Pt1 P1 90.99(8)
N1B Pt1 P2 91.00(9)
N1A Pt1 P2 173.61(9)
P1 Pt1 P2 95.05(4)
C5 P1 C7 106.03(17)
C5 P1 C3 105.23(19)
C7 P1 C3 104.66(18)
C5 P1 Pt1 112.91(13)
C7 P1 Pt1 117.70(13)
C3 P1 Pt1 109.33(12)
C13 P2 C9 104.8(2)
C13 P2 C11 103.9(3)
C9 P2 C11 105.0(2)
C13 P2 Pt1 110.69(16)
C9 P2 Pt1 118.35(12)
C11 P2 Pt1 112.81(16)
C2A N1A Pt1 172.7(3)
C2B N1B Pt1 171.1(3)
B6A C1A B4A 115.5(4)
B6A C1A B2A 62.7(4)
B4A C1A B2A 115.2(4)
B6A C1A B3A 115.3(4)
B4A C1A B3A 62.7(3)
B2A C1A B3A 63.1(4)
B6A C1A B5A 63.5(3)
B4A C1A B5A 62.7(3)
B2A C1A B5A 115.5(4)
B3A C1A B5A 115.0(4)
B6A C1A H1A 115.9
B4A C1A H1A 121.3
B2A C1A H1A 112.1
B3A C1A H1A 115.3
B5A C1A H1A 121.7
C1A B2A B6A 58.5(3)
C1A B2A B7A 105.3(4)
B6A B2A B7A 60.9(3)
C1A B2A B3A 58.5(3)
B6A B2A B3A 107.9(4)
B7A B2A B3A 108.5(4)
C1A B2A B8A 105.0(4)
B6A B2A B8A 109.2(4)
B7A B2A B8A 60.6(3)
B3A B2A B8A 60.0(4)
C1A B2A H2A 124.9
B6A B2A H2A 121.0
B7A B2A H2A 121.6
B3A B2A H2A 121.6
B8A B2A H2A 121.8
C1A B3A B4A 58.6(3)
C1A B3A B9A 105.1(4)
B4A B3A B9A 60.2(3)
C1A B3A B2A 58.4(3)
B4A B3A B2A 108.0(5)
B9A B3A B2A 109.0(4)
C1A B3A B8A 104.9(4)
B4A B3A B8A 109.0(4)
B9A B3A B8A 61.2(3)
B2A B3A B8A 60.1(3)
C1A B3A H3A 125.0
B4A B3A H3A 121.3
B9A B3A H3A 121.5
B2A B3A H3A 121.5
B8A B3A H3A 121.6
C1A B4A B3A 58.7(3)
C1A B4A B5A 58.8(3)
B3A B4A B5A 108.5(4)
C1A B4A B10A 104.6(4)
B3A B4A B10A 108.4(4)
B5A B4A B10A 60.0(3)
C1A B4A B9A 105.2(4)
B3A B4A B9A 60.2(3)
B5A B4A B9A 109.2(4)
B10A B4A B9A 60.7(3)
C1A B4A H4A 124.9
B3A B4A H4A 121.2
B5A B4A H4A 121.0
B10A B4A H4A 122.3
B9A B4A H4A 121.6
C1A B5A B10A 104.3(4)
C1A B5A B4A 58.4(3)
B10A B5A B4A 60.0(3)
C1A B5A B11A 104.2(4)
B10A B5A B11A 60.8(3)
B4A B5A B11A 108.6(4)
C1A B5A B6A 57.9(3)
B10A B5A B6A 108.1(3)
B4A B5A B6A 107.3(4)
B11A B5A B6A 59.9(3)
C1A B5A H5A 125.5
B10A B5A H5A 122.1
B4A B5A H5A 121.5
B11A B5A H5A 121.9
B6A B5A H5A 122.0
C1A B6A B2A 58.8(3)
C1A B6A B11A 104.6(4)
B2A B6A B11A 108.8(4)
C1A B6A B5A 58.6(3)
B2A B6A B5A 108.2(4)
B11A B6A B5A 59.7(3)
C1A B6A B7A 104.6(4)
B2A B6A B7A 59.7(3)
B11A B6A B7A 61.2(3)
B5A B6A B7A 108.6(4)
C1A B6A H6A 125.0
B2A B6A H6A 121.3
B11A B6A H6A 121.9
B5A B6A H6A 121.4
B7A B6A H6A 122.0
B2A B7A B12A 106.4(4)
B2A B7A B8A 60.1(4)
B12A B7A B8A 59.8(3)
B2A B7A B6A 59.4(3)
B12A B7A B6A 105.8(3)
B8A B7A B6A 107.6(4)
B2A B7A B11A 106.9(4)
B12A B7A B11A 59.5(3)
B8A B7A B11A 108.2(4)
B6A B7A B11A 59.1(3)
B2A B7A H7A 122.5
B12A B7A H7A 123.0
B8A B7A H7A 121.3
B6A B7A H7A 122.8
B11A B7A H7A 122.1
B12A B9A B4A 105.8(4)
B12A B9A B3A 105.7(4)
B4A B9A B3A 59.6(3)
B12A B9A B10A 59.2(3)
B4A B9A B10A 59.5(3)
B3A B9A B10A 106.9(4)
B12A B9A B8A 59.3(3)
B4A B9A B8A 107.1(4)
B3A B9A B8A 59.5(3)
B10A B9A B8A 107.5(4)
B12A B9A H9A 123.4
B4A B9A H9A 122.6
B3A B9A H9A 122.7
B10A B9A H9A 122.1
B8A B9A H9A 122.0
B12A B10A B5A 107.0(3)
B12A B10A B4A 106.5(3)
B5A B10A B4A 60.0(3)
B12A B10A B11A 60.1(3)
B5A B10A B11A 59.7(3)
B4A B10A B11A 107.7(3)
B12A B10A B9A 59.9(3)
B5A B10A B9A 108.4(4)
B4A B10A B9A 59.8(3)
B11A B10A B9A 109.0(4)
B12A B10A H10A 122.6
B5A B10A H10A 121.9
B4A B10A H10A 122.4
B11A B10A H10A 121.3
B9A B10A H10A 121.1
B5A B11A B6A 60.4(3)
B5A B11A B12A 106.1(4)
B6A B11A B12A 105.9(4)
B5A B11A B10A 59.5(3)
B6A B11A B10A 107.4(4)
B12A B11A B10A 59.1(3)
B5A B11A B7A 107.9(4)
B6A B11A B7A 59.7(3)
B12A B11A B7A 59.0(3)
B10A B11A B7A 107.2(4)
B5A B11A H11A 122.0
B6A B11A H11A 122.2
B12A B11A H11A 123.5
B10A B11A H11A 122.2
B7A B11A H11A 121.9
C2A B12A B10A 118.9(3)
C2A B12A B7A 123.1(3)
B10A B12A B7A 110.5(3)
C2A B12A B8A 119.8(4)
B10A B12A B8A 110.4(3)
B7A B12A B8A 60.5(3)
C2A B12A B9A 117.0(4)
B10A B12A B9A 60.9(3)
B7A B12A B9A 110.4(4)
B8A B12A B9A 61.3(3)
C2A B12A B11A 122.5(4)
B10A B12A B11A 60.8(3)
B7A B12A B11A 61.5(3)
B8A B12A B11A 110.4(4)
B9A B12A B11A 110.3(3)
B5B C1B B3B 115.7(3)
B5B C1B B6B 63.0(3)
B3B C1B B6B 115.1(3)
B5B C1B B4B 62.6(3)
B3B C1B B4B 63.6(3)
B6B C1B B4B 115.0(3)
B5B C1B B2B 115.3(3)
B3B C1B B2B 63.0(3)
B6B C1B B2B 62.6(3)
B4B C1B B2B 115.7(3)
B5B C1B H1B 118.4
B3B C1B H1B 114.3
B6B C1B H1B 120.9
B4B C1B H1B 114.7
B2B C1B H1B 118.1
C1B B2B B6B 58.5(3)
C1B B2B B7B 104.1(4)
B6B B2B B7B 59.5(3)
C1B B2B B8B 104.3(3)
B6B B2B B8B 108.6(4)
B7B B2B B8B 61.3(3)
C1B B2B B3B 58.3(3)
B6B B2B B3B 107.8(4)
B7B B2B B3B 108.6(3)
B8B B2B B3B 59.9(3)
C1B B2B H2B 125.4
B6B B2B H2B 121.6
B7B B2B H2B 122.1
B8B B2B H2B 121.8
B3B B2B H2B 121.5
C1B B3B B8B 104.7(3)
C1B B3B B2B 58.7(3)
B8B B3B B2B 59.9(3)
C1B B3B B9B 104.3(3)
B8B B3B B9B 60.8(3)
B2B B3B B9B 108.4(3)
C1B B3B B4B 58.3(3)
B8B B3B B4B 108.4(3)
B2B B3B B4B 107.9(4)
B9B B3B B4B 59.6(3)
C1B B3B H3B 125.1
B8B B3B H3B 121.9
B2B B3B H3B 121.4
B9B B3B H3B 122.2
B4B B3B H3B 121.7
C1B B4B B5B 58.4(3)
C1B B4B B10B 104.7(3)
B5B B4B B10B 60.4(3)
C1B B4B B9B 104.4(3)
B5B B4B B9B 108.7(3)
B10B B4B B9B 60.6(3)
C1B B4B B3B 58.1(3)
B5B B4B B3B 107.6(3)
B10B B4B B3B 108.5(3)
B9B B4B B3B 60.1(3)
C1B B4B H4B 125.3
B5B B4B H4B 121.4
B10B B4B H4B 121.8
B9B B4B H4B 122.0
B3B B4B H4B 121.7
C1B B5B B4B 59.0(3)
C1B B5B B11B 104.8(3)
B4B B5B B11B 108.6(3)
C1B B5B B6B 58.7(3)
B4B B5B B6B 108.4(4)
B11B B5B B6B 60.0(3)
C1B B5B B10B 104.9(3)
B4B B5B B10B 60.1(3)
B11B B5B B10B 60.4(3)
B6B B5B B10B 108.3(3)
C1B B5B H5B 124.7
B4B B5B H5B 121.1
B11B B5B H5B 122.1
B6B B5B H5B 121.3
B10B B5B H5B 122.2
C1B B6B B7B 105.1(4)
C1B B6B B2B 58.9(3)
B7B B6B B2B 60.3(3)
C1B B6B B11B 104.5(3)
B7B B6B B11B 60.9(3)
B2B B6B B11B 109.0(4)
C1B B6B B5B 58.3(3)
B7B B6B B5B 108.8(3)
B2B B6B B5B 108.3(3)
B11B B6B B5B 60.0(3)
C1B B6B H6B 125.1
B7B B6B H6B 121.7
B2B B6B H6B 121.0
B11B B6B H6B 122.0
B5B B6B H6B 121.4
B6B B7B B2B 60.2(3)
B6B B7B B12B 106.7(3)
B2B B7B B12B 106.2(3)
B6B B7B B11B 60.1(3)
B2B B7B B11B 108.2(3)
B12B B7B B11B 59.7(3)
B6B B7B B8B 107.8(3)
B2B B7B B8B 59.5(3)
B12B B7B B8B 59.3(3)
B11B B7B B8B 108.1(3)
B6B B7B H7B 121.9
B2B B7B H7B 122.1
B12B B7B H7B 123.1
B11B B7B H7B 121.3
B8B B7B H7B 121.9
B12A B8A B3A 105.6(4)
B12A B8A B2A 105.7(4)
B3A B8A B2A 59.9(3)
B12A B8A B7A 59.7(3)
B3A B8A B7A 107.4(4)
B2A B8A B7A 59.3(4)
B12A B8A B9A 59.4(3)
B3A B8A B9A 59.3(3)
B2A B8A B9A 107.3(4)
B7A B8A B9A 108.2(4)
B12A B8A H8A 123.4
B3A B8A H8A 122.6
B2A B8A H8A 122.6
B7A B8A H8A 121.6
B9A B8A H8A 121.8
B12B B8B B3B 106.1(3)
B12B B8B B2B 106.1(4)
B3B B8B B2B 60.2(3)
B12B B8B B9B 59.0(3)
B3B B8B B9B 60.0(3)
B2B B8B B9B 107.9(3)
B12B B8B B7B 59.4(3)
B3B B8B B7B 107.2(4)
B2B B8B B7B 59.2(3)
B9B B8B B7B 107.3(3)
B12B B8B H8B 123.3
B3B B8B H8B 122.2
B2B B8B H8B 122.2
B9B B8B H8B 121.8
B7B B8B H8B 122.3
B12B B9B B4B 106.1(3)
B12B B9B B3B 105.9(3)
B4B B9B B3B 60.2(3)
B12B B9B B10B 59.6(3)
B4B B9B B10B 59.5(3)
B3B B9B B10B 107.7(3)
B12B B9B B8B 59.5(3)
B4B B9B B8B 107.5(3)
B3B B9B B8B 59.2(3)
B10B B9B B8B 108.1(3)
B12B B9B H9B 123.2
B4B B9B H9B 122.3
B3B B9B H9B 122.4
B10B B9B H9B 121.6
B8B B9B H9B 121.8
B12B B10B B4B 106.1(3)
B12B B10B B5B 106.1(3)
B4B B10B B5B 59.5(3)
B12B B10B B11B 59.8(3)
B4B B10B B11B 107.5(3)
B5B B10B B11B 59.6(3)
B12B B10B B9B 59.3(3)
B4B B10B B9B 59.9(3)
B5B B10B B9B 107.4(3)
B11B B10B B9B 108.1(3)
B12B B10B H10B 123.1
B4B B10B H10B 122.4
B5B B10B H10B 122.6
B11B B10B H10B 121.6
B9B B10B H10B 121.7
B12B B11B B6B 105.9(4)
B12B B11B B5B 106.3(3)
B6B B11B B5B 60.0(3)
B12B B11B B7B 59.7(3)
B6B B11B B7B 59.1(3)
B5B B11B B7B 107.4(3)
B12B B11B B10B 59.6(3)
B6B B11B B10B 108.1(3)
B5B B11B B10B 60.1(3)
B7B B11B B10B 108.4(3)
B12B B11B H11B 123.2
B6B B11B H11B 122.5
B5B B11B H11B 122.2
B7B B11B H11B 121.8
B10B B11B H11B 121.2
C2B B12B B9B 121.5(3)
C2B B12B B10B 120.8(3)
B9B B12B B10B 61.1(3)
C2B B12B B8B 120.3(4)
B9B B12B B8B 61.5(3)
B10B B12B B8B 110.9(3)
C2B B12B B7B 119.1(3)
B9B B12B B7B 110.9(3)
B10B B12B B7B 110.0(3)
B8B B12B B7B 61.4(3)
C2B B12B B11B 119.4(3)
B9B B12B B11B 110.3(3)
B10B B12B B11B 60.7(3)
B8B B12B B11B 110.5(3)
B7B B12B B11B 60.6(3)
N1A C2A B12A 175.8(4)
N1B C2B B12B 177.0(4)
N1D Pt2 N1C 82.59(12)
N1D Pt2 P3 172.35(9)
N1C Pt2 P3 89.77(8)
N1D Pt2 P4 90.45(9)
N1C Pt2 P4 173.02(8)
P3 Pt2 P4 97.19(3)
C19 P3 C17 108.66(19)
C19 P3 C15 102.92(19)
C17 P3 C15 105.20(19)
C19 P3 Pt2 117.75(12)
C17 P3 Pt2 110.59(14)
C15 P3 Pt2 110.78(13)
C21 P4 C23 104.43(19)
C21 P4 C25 105.01(18)
C23 P4 C25 106.42(18)
C21 P4 Pt2 110.34(13)
C23 P4 Pt2 113.72(14)
C25 P4 Pt2 115.96(12)
B2C C1C B3C 62.1(3)
B2C C1C B4C 113.6(3)
B3C C1C B4C 62.7(3)
B2C C1C B5C 113.3(3)
B3C C1C B5C 114.5(3)
B4C C1C B5C 62.9(3)
B2C C1C B6C 61.9(3)
B3C C1C B6C 114.0(3)
B4C C1C B6C 114.7(3)
B5C C1C B6C 62.6(3)
B2C C1C H1C 119.7
B3C C1C H1C 121.5
B4C C1C H1C 119.1
B5C C1C H1C 115.3
B6C C1C H1C 114.9
C1C B2C B3C 59.5(3)
C1C B2C B7C 107.1(3)
B3C B2C B7C 110.3(3)
C1C B2C B8C 107.1(3)
B3C B2C B8C 60.5(3)
B7C B2C B8C 61.7(3)
C1C B2C B6C 60.0(3)
B3C B2C B6C 110.2(3)
B7C B2C B6C 60.7(3)
B8C B2C B6C 110.8(3)
C1C B2C H2C 123.4
B3C B2C H2C 120.4
B7C B2C H2C 120.8
B8C B2C H2C 120.7
B6C B2C H2C 120.0
C1C B3C B2C 58.4(3)
C1C B3C B8C 105.7(3)
B2C B3C B8C 59.8(3)
C1C B3C B4C 58.7(3)
B2C B3C B4C 107.4(3)
B8C B3C B4C 109.2(3)
C1C B3C B9C 105.3(3)
B2C B3C B9C 107.7(3)
B8C B3C B9C 60.8(2)
B4C B3C B9C 60.3(3)
C1C B3C H3C 124.4
B2C B3C H3C 122.2
B8C B3C H3C 121.4
B4C B3C H3C 121.3
B9C B3C H3C 122.0
C1C B4C B10C 105.1(3)
C1C B4C B3C 58.6(3)
B10C B4C B3C 107.7(3)
C1C B4C B5C 58.9(3)
B10C B4C B5C 60.3(3)
B3C B4C B5C 107.8(3)
C1C B4C B9C 104.9(3)
B10C B4C B9C 59.8(3)
B3C B4C B9C 59.9(3)
B5C B4C B9C 108.0(3)
C1C B4C H4C 124.5
B10C B4C H4C 122.3
B3C B4C H4C 121.8
B5C B4C H4C 121.4
B9C B4C H4C 122.4
C1C B5C B11C 104.9(3)
C1C B5C B4C 58.3(3)
B11C B5C B4C 108.4(3)
C1C B5C B10C 104.1(3)
B11C B5C B10C 60.9(3)
B4C B5C B10C 59.5(3)
C1C B5C B6C 58.7(2)
B11C B5C B6C 59.9(3)
B4C B5C B6C 107.7(3)
B10C B5C B6C 108.1(3)
C1C B5C H5C 125.1
B11C B5C H5C 121.8
B4C B5C H5C 121.7
B10C B5C H5C 122.4
B6C B5C H5C 121.6
C1C B6C B2C 58.1(3)
C1C B6C B7C 104.8(3)
B2C B6C B7C 59.6(3)
C1C B6C B11C 104.8(3)
B2C B6C B11C 107.5(3)
B7C B6C B11C 60.8(3)
C1C B6C B5C 58.6(3)
B2C B6C B5C 106.9(3)
B7C B6C B5C 108.4(3)
B11C B6C B5C 59.9(3)
C1C B6C H6C 124.8
B2C B6C H6C 122.4
B7C B6C H6C 121.9
B11C B6C H6C 122.2
B5C B6C H6C 121.7
B2C B7C B12C 105.3(3)
B2C B7C B6C 59.7(3)
B12C B7C B6C 106.7(3)
B2C B7C B11C 107.0(3)
B12C B7C B11C 59.7(2)
B6C B7C B11C 59.9(3)
B2C B7C B8C 59.2(3)
B12C B7C B8C 59.6(2)
B6C B7C B8C 108.0(3)
B11C B7C B8C 108.3(3)
B2C B7C H7C 123.2
B12C B7C H7C 123.2
B6C B7C H7C 121.9
B11C B7C H7C 121.7
B8C B7C H7C 121.5
B2C B8C B3C 59.6(3)
B2C B8C B12C 105.1(3)
B3C B8C B12C 106.1(3)
B2C B8C B9C 106.9(3)
B3C B8C B9C 60.0(3)
B12C B8C B9C 59.1(2)
B2C B8C B7C 59.1(3)
B3C B8C B7C 107.4(3)
B12C B8C B7C 59.3(2)
B9C B8C B7C 107.6(3)
B2C B8C H8C 123.1
B3C B8C H8C 122.1
B12C B8C H8C 123.6
B9C B8C H8C 121.9
B7C B8C H8C 121.9
B12C B9C B10C 60.0(2)
B12C B9C B3C 106.0(3)
B10C B9C B3C 107.5(3)
B12C B9C B4C 106.6(3)
B10C B9C B4C 59.7(3)
B3C B9C B4C 59.8(3)
B12C B9C B8C 59.8(2)
B10C B9C B8C 108.6(3)
B3C B9C B8C 59.2(2)
B4C B9C B8C 107.5(3)
B12C B9C H9C 122.8
B10C B9C H9C 121.4
B3C B9C H9C 122.7
B4C B9C H9C 122.3
B8C B9C H9C 121.6
B12C B10C B4C 106.8(3)
B12C B10C B9C 59.5(2)
B4C B10C B9C 60.4(3)
B12C B10C B5C 106.2(3)
B4C B10C B5C 60.2(3)
B9C B10C B5C 108.5(3)
B12C B10C B11C 59.4(2)
B4C B10C B11C 107.7(3)
B9C B10C B11C 108.2(3)
B5C B10C B11C 59.4(3)
B12C B10C H10C 123.1
B4C B10C H10C 121.8
B9C B10C H10C 121.2
B5C B10C H10C 122.1
B11C B10C H10C 121.9
B12C B11C B5C 106.3(3)
B12C B11C B6C 106.0(3)
B5C B11C B6C 60.3(3)
B12C B11C B7C 59.3(2)
B5C B11C B7C 107.6(3)
B6C B11C B7C 59.3(3)
B12C B11C B10C 59.1(2)
B5C B11C B10C 59.7(3)
B6C B11C B10C 107.5(3)
B7C B11C B10C 107.3(3)
B12C B11C H11C 123.3
B5C B11C H11C 122.0
B6C B11C H11C 122.3
B7C B11C H11C 122.1
B10C B11C H11C 122.0
C2C B12C B9C 119.6(3)
C2C B12C B10C 119.0(3)
B9C B12C B10C 60.5(3)
C2C B12C B7C 121.5(3)
B9C B12C B7C 110.6(3)
B10C B12C B7C 110.6(3)
C2C B12C B8C 121.3(3)
B9C B12C B8C 61.1(3)
B10C B12C B8C 110.1(3)
B7C B12C B8C 61.1(3)
C2C B12C B11C 119.8(3)
B9C B12C B11C 110.7(3)
B10C B12C B11C 61.5(3)
B7C B12C B11C 61.0(3)
B8C B12C B11C 110.6(3)
B6D C1D B5D 63.9(3)
B6D C1D B4D 115.8(3)
B5D C1D B4D 63.1(3)
B6D C1D B2D 63.1(3)
B5D C1D B2D 115.9(3)
B4D C1D B2D 114.2(3)
B6D C1D B3D 114.6(3)
B5D C1D B3D 115.0(3)
B4D C1D B3D 62.5(3)
B2D C1D B3D 61.8(3)
B6D C1D H1D 124.4
B5D C1D H1D 126.9
B4D C1D H1D 115.4
B2D C1D H1D 111.8
B3D C1D H1D 106.9
C1D B2D B8D 104.9(3)
C1D B2D B3D 59.3(3)
B8D B2D B3D 59.9(3)
C1D B2D B6D 57.3(3)
B8D B2D B6D 108.6(3)
B3D B2D B6D 107.7(4)
C1D B2D B7D 104.0(4)
B8D B2D B7D 61.0(3)
B3D B2D B7D 108.7(3)
B6D B2D B7D 60.1(3)
C1D B2D H2D 125.4
B8D B2D H2D 121.8
B3D B2D H2D 121.1
B6D B2D H2D 121.9
B7D B2D H2D 122.0
C1D B3D B8D 104.6(3)
C1D B3D B2D 58.9(3)
B8D B3D B2D 60.0(3)
C1D B3D B4D 58.0(3)
B8D B3D B4D 108.6(3)
B2D B3D B4D 108.1(4)
C1D B3D B9D 104.2(3)
B8D B3D B9D 60.7(3)
B2D B3D B9D 108.6(3)
B4D B3D B9D 60.1(3)
C1D B3D H3D 125.3
B8D B3D H3D 122.0
B2D B3D H3D 121.2
B4D B3D H3D 121.5
B9D B3D H3D 122.1
C1D B4D B5D 58.1(3)
C1D B4D B3D 59.5(3)
B5D B4D B3D 108.5(3)
C1D B4D B9D 105.2(3)
B5D B4D B9D 108.7(3)
B3D B4D B9D 60.0(3)
C1D B4D B10D 104.8(3)
B5D B4D B10D 60.3(3)
B3D B4D B10D 108.8(3)
B9D B4D B10D 60.6(3)
C1D B4D H4D 124.7
B5D B4D H4D 121.4
B3D B4D H4D 121.0
B9D B4D H4D 121.9
B10D B4D H4D 121.9
C1D B5D B11D 104.5(3)
C1D B5D B4D 58.8(3)
B11D B5D B4D 108.5(3)
C1D B5D B6D 57.7(3)
B11D B5D B6D 60.0(3)
B4D B5D B6D 107.3(4)
C1D B5D B10D 105.2(4)
B11D B5D B10D 61.0(3)
B4D B5D B10D 60.1(3)
B6D B5D B10D 108.6(3)
C1D B5D H5D 125.0
B11D B5D H5D 121.9
B4D B5D H5D 121.5
B6D B5D H5D 122.0
B10D B5D H5D 121.6
C1D B6D B11D 104.7(3)
C1D B6D B2D 59.6(3)
B11D B6D B2D 108.8(3)
C1D B6D B5D 58.3(3)
B11D B6D B5D 59.7(3)
B2D B6D B5D 108.5(4)
C1D B6D B7D 105.8(4)
B11D B6D B7D 61.0(3)
B2D B6D B7D 60.1(3)
B5D B6D B7D 108.8(3)
C1D B6D H6D 124.5
B11D B6D H6D 122.1
B2D B6D H6D 120.9
B5D B6D H6D 121.6
B7D B6D H6D 121.5
B12D B7D B6D 105.5(3)
B12D B7D B2D 105.7(3)
B6D B7D B2D 59.8(3)
B12D B7D B8D 59.6(3)
B6D B7D B8D 106.8(3)
B2D B7D B8D 59.0(3)
B12D B7D B11D 59.2(3)
B6D B7D B11D 59.3(3)
B2D B7D B11D 107.1(3)
B8D B7D B11D 107.6(3)
B12D B7D H7D 123.4
B6D B7D H7D 122.8
B2D B7D H7D 122.7
B8D B7D H7D 122.1
B11D B7D H7D 122.0
B3D B8D B2D 60.1(3)
B3D B8D B12D 106.1(3)
B2D B8D B12D 106.1(4)
B3D B8D B9D 60.0(3)
B2D B8D B9D 108.1(3)
B12D B8D B9D 59.3(3)
B3D B8D B7D 108.0(3)
B2D B8D B7D 60.0(3)
B12D B8D B7D 59.2(3)
B9D B8D B7D 108.1(3)
B3D B8D H8D 122.1
B2D B8D H8D 122.1
B12D B8D H8D 123.5
B9D B8D H8D 121.5
B7D B8D H8D 121.6
B12D B9D B3D 106.0(3)
B12D B9D B4D 105.7(3)
B3D B9D B4D 59.9(3)
B12D B9D B8D 59.8(3)
B3D B9D B8D 59.3(2)
B4D B9D B8D 107.3(3)
B12D B9D B10D 59.4(3)
B3D B9D B10D 108.0(3)
B4D B9D B10D 59.7(3)
B8D B9D B10D 108.6(3)
B12D B9D H9D 123.3
B3D B9D H9D 122.3
B4D B9D H9D 122.6
B8D B9D H9D 121.6
B10D B9D H9D 121.3
B12D B10D B4D 105.6(3)
B12D B10D B5D 105.5(3)
B4D B10D B5D 59.6(3)
B12D B10D B9D 59.4(3)
B4D B10D B9D 59.7(3)
B5D B10D B9D 107.4(3)
B12D B10D B11D 59.3(3)
B4D B10D B11D 106.6(3)
B5D B10D B11D 59.1(3)
B9D B10D B11D 107.6(3)
B12D B10D H10D 123.4
B4D B10D H10D 122.8
B5D B10D H10D 122.7
B9D B10D H10D 121.7
B11D B10D H10D 122.3
B12D B11D B5D 106.3(3)
B12D B11D B6D 105.9(4)
B5D B11D B6D 60.3(3)
B12D B11D B10D 59.3(3)
B5D B11D B10D 60.0(3)
B6D B11D B10D 108.0(3)
B12D B11D B7D 59.3(3)
B5D B11D B7D 108.3(3)
B6D B11D B7D 59.8(3)
B10D B11D B7D 108.2(3)
B12D B11D H11D 123.5
B5D B11D H11D 121.8
B6D B11D H11D 122.2
B10D B11D H11D 121.5
B7D B11D H11D 121.5
C2D B12D B9D 122.5(3)
C2D B12D B11D 117.6(3)
B9D B12D B11D 110.7(3)
C2D B12D B10D 119.4(3)
B9D B12D B10D 61.2(3)
B11D B12D B10D 61.4(3)
C2D B12D B7D 118.4(3)
B9D B12D B7D 110.9(3)
B11D B12D B7D 61.5(3)
B10D B12D B7D 111.6(3)
C2D B12D B8D 122.0(3)
B9D B12D B8D 60.8(3)
B11D B12D B8D 110.7(3)
B10D B12D B8D 110.8(3)
B7D B12D B8D 61.2(3)
N1C C2C B12C 178.0(4)
N1D C2D B12D 176.1(4)
C4 C3 P1 114.7(3)
C4 C3 H3E 108.6
P1 C3 H3E 108.6
C4 C3 H3F 108.6
P1 C3 H3F 108.6
H3E C3 H3F 107.6
C3 C4 H4E 109.5
C3 C4 H4F 109.5
H4E C4 H4F 109.5
C3 C4 H4G 109.5
H4E C4 H4G 109.5
H4F C4 H4G 109.5
C6 C5 P1 113.6(3)
C6 C5 H5E 108.8
P1 C5 H5E 108.8
C6 C5 H5F 108.8
P1 C5 H5F 108.8
H5E C5 H5F 107.7
C5 C6 H6E 109.5
C5 C6 H6F 109.5
H6E C6 H6F 109.5
C5 C6 H6G 109.5
H6E C6 H6G 109.5
H6F C6 H6G 109.5
C8 C7 P1 114.1(3)
C8 C7 H7E 108.7
P1 C7 H7E 108.7
C8 C7 H7F 108.7
P1 C7 H7F 108.7
H7E C7 H7F 107.6
C7 C8 H8E 109.5
C7 C8 H8F 109.5
H8E C8 H8F 109.5
C7 C8 H8G 109.5
H8E C8 H8G 109.5
H8F C8 H8G 109.5
C10 C9 P2 115.0(3)
C10 C9 H9E 108.5
P2 C9 H9E 108.5
C10 C9 H9F 108.5
P2 C9 H9F 108.5
H9E C9 H9F 107.5
C9 C10 H10E 109.5
C9 C10 H10F 109.5
H10E C10 H10F 109.5
C9 C10 H10G 109.5
H10E C10 H10G 109.5
H10F C10 H10G 109.5
C12 C11 P2 113.2(4)
C12 C11 H11E 108.9
P2 C11 H11E 108.9
C12 C11 H11F 108.9
P2 C11 H11F 108.9
H11E C11 H11F 107.7
C11 C12 H12A 109.5
C11 C12 H12B 109.5
H12A C12 H12B 109.5
C11 C12 H12C 109.5
H12A C12 H12C 109.5
H12B C12 H12C 109.5
C14 C13 P2 111.8(4)
C14 C13 H13A 109.3
P2 C13 H13A 109.3
C14 C13 H13B 109.3
P2 C13 H13B 109.3
H13A C13 H13B 107.9
C13 C14 H14A 109.5
C13 C14 H14B 109.5
H14A C14 H14B 109.5
C13 C14 H14C 109.5
H14A C14 H14C 109.5
H14B C14 H14C 109.5
C16 C15 P3 113.9(3)
C16 C15 H15A 108.8
P3 C15 H15A 108.8
C16 C15 H15B 108.8
P3 C15 H15B 108.8
H15A C15 H15B 107.7
C15 C16 H16A 109.5
C15 C16 H16B 109.5
H16A C16 H16B 109.5
C15 C16 H16C 109.5
H16A C16 H16C 109.5
H16B C16 H16C 109.5
C18 C17 P3 113.1(3)
C18 C17 H17A 109.0
P3 C17 H17A 109.0
C18 C17 H17B 109.0
P3 C17 H17B 109.0
H17A C17 H17B 107.8
C17 C18 H18A 109.5
C17 C18 H18B 109.5
H18A C18 H18B 109.5
C17 C18 H18C 109.5
H18A C18 H18C 109.5
H18B C18 H18C 109.5
C20 C19 P3 115.3(3)
C20 C19 H19A 108.4
P3 C19 H19A 108.4
C20 C19 H19B 108.4
P3 C19 H19B 108.4
H19A C19 H19B 107.5
C19 C20 H20A 109.5
C19 C20 H20B 109.5
H20A C20 H20B 109.5
C19 C20 H20C 109.5
H20A C20 H20C 109.5
H20B C20 H20C 109.5
C22 C21 P4 114.8(3)
C22 C21 H21A 108.6
P4 C21 H21A 108.6
C22 C21 H21B 108.6
P4 C21 H21B 108.6
H21A C21 H21B 107.5
C21 C22 H22A 109.5
C21 C22 H22B 109.5
H22A C22 H22B 109.5
C21 C22 H22C 109.5
H22A C22 H22C 109.5
H22B C22 H22C 109.5
C24 C23 P4 114.2(3)
C24 C23 H23A 108.7
P4 C23 H23A 108.7
C24 C23 H23B 108.7
P4 C23 H23B 108.7
H23A C23 H23B 107.6
C23 C24 H24A 109.5
C23 C24 H24B 109.5
H24A C24 H24B 109.5
C23 C24 H24C 109.5
H24A C24 H24C 109.5
H24B C24 H24C 109.5
C26 C25 P4 115.7(3)
C26 C25 H25A 108.4
P4 C25 H25A 108.3
C26 C25 H25B 108.4
P4 C25 H25B 108.3
H25A C25 H25B 107.4
C25 C26 H26A 109.5
C25 C26 H26B 109.5
H26A C26 H26B 109.5
C25 C26 H26C 109.5
H26A C26 H26C 109.5
H26B C26 H26C 109.5
C2C N1C Pt2 168.0(3)
C2D N1D Pt2 169.9(3)

loop_
_geom_bond_atom_site_label_1
_geom_bond_atom_site_label_2
_geom_bond_distance
Pt1 N1B 2.050(3)
Pt1 N1A 2.052(3)
Pt1 P1 2.2594(9)
Pt1 P2 2.2742(10)
P1 C5 1.818(4)
P1 C7 1.820(4)
P1 C3 1.821(4)
P2 C13 1.783(5)
P2 C9 1.805(4)
P2 C11 1.861(5)
N1A C2A 1.143(5)
N1B C2B 1.139(5)
C1A B6A 1.683(8)
C1A B4A 1.689(7)
C1A B2A 1.689(7)
C1A B3A 1.691(8)
C1A B5A 1.697(7)
C1A H1A 0.9375
B2A B6A 1.755(10)
B2A B7A 1.759(8)
B2A B3A 1.770(10)
B2A B8A 1.772(8)
B2A H2A 1.1200
B3A B4A 1.757(8)
B3A B9A 1.770(7)
B3A B8A 1.772(8)
B3A H3A 1.1200
B4A B5A 1.763(8)
B4A B10A 1.763(7)
B4A B9A 1.769(8)
B4A H4A 1.1200
B5A B10A 1.762(7)
B5A B11A 1.766(7)
B5A B6A 1.779(7)
B5A H5A 1.1200
B6A B11A 1.771(7)
B6A B7A 1.782(7)
B6A H6A 1.1200
B7A B12A 1.766(6)
B7A B8A 1.781(9)
B7A B11A 1.809(8)
B7A H7A 1.1200
B9A B12A 1.768(7)
B9A B10A 1.786(7)
B9A B8A 1.803(8)
B9A H9A 1.1200
B10A B12A 1.756(6)
B10A B11A 1.785(7)
B10A H10A 1.1200
B11A B12A 1.773(7)
B11A H11A 1.1200
B12A C2A 1.556(6)
B12A B8A 1.768(7)
C1B B5B 1.684(6)
C1B B3B 1.689(6)
C1B B6B 1.691(6)
C1B B4B 1.694(6)
C1B B2B 1.697(7)
C1B H1B 0.9530
B2B B6B 1.759(8)
B2B B7B 1.761(7)
B2B B8B 1.767(7)
B2B B3B 1.770(8)
B2B H2B 1.1200
B3B B8B 1.766(7)
B3B B9B 1.781(7)
B3B B4B 1.782(7)
B3B H3B 1.1200
B4B B5B 1.756(6)
B4B B10B 1.766(6)
B4B B9B 1.772(6)
B4B H4B 1.1200
B5B B11B 1.763(6)
B5B B6B 1.763(7)
B5B B10B 1.772(6)
B5B H5B 1.1200
B6B B7B 1.746(7)
B6B B11B 1.763(7)
B6B H6B 1.1200
B7B B12B 1.762(6)
B7B B11B 1.777(7)
B7B B8B 1.798(7)
B7B H7B 1.1200
B8A H8A 1.1200
B8B B12B 1.761(6)
B8B B9B 1.796(7)
B8B H8B 1.1200
B9B B12B 1.752(6)
B9B B10B 1.785(7)
B9B H9B 1.1200
B10B B12B 1.758(6)
B10B B11B 1.778(7)
B10B H10B 1.1200
B11B B12B 1.762(7)
B11B H11B 1.1200
B12B C2B 1.561(6)
Pt2 N1D 2.051(3)
Pt2 N1C 2.053(3)
Pt2 P3 2.2716(9)
Pt2 P4 2.2743(9)
P3 C19 1.818(4)
P3 C17 1.818(4)
P3 C15 1.828(4)
P4 C21 1.817(4)
P4 C23 1.817(4)
P4 C25 1.822(4)
C1C B2C 1.683(6)
C1C B3C 1.702(6)
C1C B4C 1.705(6)
C1C B5C 1.715(6)
C1C B6C 1.717(6)
C1C H1C 1.0144
B2C B3C 1.746(7)
B2C B7C 1.747(6)
B2C B8C 1.749(6)
B2C B6C 1.750(7)
B2C H2C 1.1200
B3C B8C 1.762(6)
B3C B4C 1.773(7)
B3C B9C 1.776(6)
B3C H3C 1.1200
B4C B10C 1.771(6)
B4C B5C 1.783(7)
B4C B9C 1.784(7)
B4C H4C 1.1200
B5C B11C 1.777(7)
B5C B10C 1.784(7)
B5C B6C 1.784(7)
B5C H5C 1.1200
B6C B7C 1.767(6)
B6C B11C 1.777(7)
B6C H6C 1.1200
B7C B12C 1.763(6)
B7C B11C 1.792(6)
B7C B8C 1.794(7)
B7C H7C 1.1200
B8C B12C 1.767(6)
B8C B9C 1.791(6)
B8C H8C 1.1200
B9C B12C 1.755(6)
B9C B10C 1.773(7)
B9C H9C 1.1200
B10C B12C 1.762(6)
B10C B11C 1.804(6)
B10C H10C 1.1200
B11C B12C 1.768(6)
B11C H11C 1.1200
B12C C2C 1.547(6)
C1D B6D 1.671(6)
C1D B5D 1.682(7)
C1D B4D 1.694(6)
C1D B2D 1.712(6)
C1D B3D 1.720(7)
C1D H1D 1.0171
B2D B8D 1.761(7)
B2D B3D 1.762(7)
B2D B6D 1.771(8)
B2D B7D 1.778(7)
B2D H2D 1.1200
B3D B8D 1.760(6)
B3D B4D 1.771(7)
B3D B9D 1.772(6)
B3D H3D 1.1200
B4D B5D 1.765(8)
B4D B9D 1.774(6)
B4D B10D 1.776(7)
B4D H4D 1.1200
B5D B11D 1.763(7)
B5D B6D 1.774(7)
B5D B10D 1.779(7)
B5D H5D 1.1200
B6D B11D 1.769(7)
B6D B7D 1.778(7)
B6D H6D 1.1200
B7D B12D 1.760(6)
B7D B8D 1.796(7)
B7D B11D 1.799(7)
B7D H7D 1.1200
B8D B12D 1.768(6)
B8D B9D 1.786(6)
B8D H8D 1.1200
B9D B12D 1.758(6)
B9D B10D 1.791(7)
B9D H9D 1.1200
B10D B12D 1.760(6)
B10D B11D 1.797(7)
B10D H10D 1.1200
B11D B12D 1.759(6)
B11D H11D 1.1200
B12D C2D 1.556(5)
C2C N1C 1.141(4)
C2D N1D 1.139(4)
C3 C4 1.521(5)
C3 H3E 0.9900
C3 H3F 0.9900
C4 H4E 0.9800
C4 H4F 0.9800
C4 H4G 0.9800
C5 C6 1.521(5)
C5 H5E 0.9900
C5 H5F 0.9900
C6 H6E 0.9800
C6 H6F 0.9800
C6 H6G 0.9800
C7 C8 1.531(5)
C7 H7E 0.9900
C7 H7F 0.9900
C8 H8E 0.9800
C8 H8F 0.9800
C8 H8G 0.9800
C9 C10 1.535(5)
C9 H9E 0.9900
C9 H9F 0.9900
C10 H10E 0.9800
C10 H10F 0.9800
C10 H10G 0.9800
C11 C12 1.466(6)
C11 H11E 0.9900
C11 H11F 0.9900
C12 H12A 0.9800
C12 H12B 0.9800
C12 H12C 0.9800
C13 C14 1.515(7)
C13 H13A 0.9900
C13 H13B 0.9900
C14 H14A 0.9800
C14 H14B 0.9800
C14 H14C 0.9800
C15 C16 1.527(6)
C15 H15A 0.9900
C15 H15B 0.9900
C16 H16A 0.9800
C16 H16B 0.9800
C16 H16C 0.9800
C17 C18 1.535(6)
C17 H17A 0.9900
C17 H17B 0.9900
C18 H18A 0.9800
C18 H18B 0.9800
C18 H18C 0.9800
C19 C20 1.535(5)
C19 H19A 0.9900
C19 H19B 0.9900
C20 H20A 0.9800
C20 H20B 0.9800
C20 H20C 0.9800
C21 C22 1.530(6)
C21 H21A 0.9900
C21 H21B 0.9900
C22 H22A 0.9800
C22 H22B 0.9800
C22 H22C 0.9800
C23 C24 1.524(6)
C23 H23A 0.9900
C23 H23B 0.9900
C24 H24A 0.9800
C24 H24B 0.9800
C24 H24C 0.9800
C25 C26 1.517(5)
C25 H25A 0.9900
C25 H25B 0.9900
C26 H26A 0.9800
C26 H26B 0.9800
C26 H26C 0.9800

loop_
_geom_torsion_atom_site_label_1
_geom_torsion_atom_site_label_2
_geom_torsion_atom_site_label_3
_geom_torsion_atom_site_label_4
_geom_torsion
N1B Pt1 P1 C5 -102.7(9)
N1A Pt1 P1 C5 -100.20(17)
P2 Pt1 P1 C5 77.70(14)
N1B Pt1 P1 C7 133.2(9)
N1A Pt1 P1 C7 135.72(16)
P2 Pt1 P1 C7 -46.39(14)
N1B Pt1 P1 C3 14.0(9)
N1A Pt1 P1 C3 16.57(17)
P2 Pt1 P1 C3 -165.54(15)
N1B Pt1 P2 C13 18.6(2)
N1A Pt1 P2 C13 -0.7(9)
P1 Pt1 P2 C13 -161.4(2)
N1B Pt1 P2 C9 139.62(18)
N1A Pt1 P2 C9 120.3(8)
P1 Pt1 P2 C9 -40.43(15)
N1B Pt1 P2 C11 -97.3(2)
N1A Pt1 P2 C11 -116.7(8)
P1 Pt1 P2 C11 82.62(19)
N1B Pt1 N1A C2A -52(2)
P1 Pt1 N1A C2A 129(2)
P2 Pt1 N1A C2A -32(3)
N1A Pt1 N1B C2B 28(2)
P1 Pt1 N1B C2B 30(3)
P2 Pt1 N1B C2B -150(2)
B4A C1A B2A B6A 107.1(5)
B3A C1A B2A B6A 143.2(4)
B5A C1A B2A B6A 36.7(4)
B6A C1A B2A B7A -40.6(4)
B4A C1A B2A B7A 66.4(6)
B3A C1A B2A B7A 102.6(4)
B5A C1A B2A B7A -3.9(6)
B6A C1A B2A B3A -143.2(4)
B4A C1A B2A B3A -36.1(4)
B5A C1A B2A B3A -106.5(4)
B6A C1A B2A B8A -103.6(5)
B4A C1A B2A B8A 3.5(6)
B3A C1A B2A B8A 39.6(4)
B5A C1A B2A B8A -66.9(6)
B6A C1A B3A B4A -107.0(4)
B2A C1A B3A B4A -143.1(4)
B5A C1A B3A B4A -35.8(4)
B6A C1A B3A B9A -67.2(5)
B4A C1A B3A B9A 39.8(4)
B2A C1A B3A B9A -103.2(4)
B5A C1A B3A B9A 4.0(5)
B6A C1A B3A B2A 36.1(4)
B4A C1A B3A B2A 143.1(4)
B5A C1A B3A B2A 107.2(4)
B6A C1A B3A B8A -3.5(5)
B4A C1A B3A B8A 103.5(4)
B2A C1A B3A B8A -39.6(4)
B5A C1A B3A B8A 67.6(5)
B6A B2A B3A C1A -32.5(3)
B7A B2A B3A C1A -97.0(5)
B8A B2A B3A C1A -134.7(4)
C1A B2A B3A B4A 32.6(3)
B6A B2A B3A B4A 0.2(5)
B7A B2A B3A B4A -64.3(5)
B8A B2A B3A B4A -102.1(4)
C1A B2A B3A B9A 96.5(4)
B6A B2A B3A B9A 64.0(5)
B7A B2A B3A B9A -0.5(6)
B8A B2A B3A B9A -38.2(4)
C1A B2A B3A B8A 134.7(4)
B6A B2A B3A B8A 102.2(4)
B7A B2A B3A B8A 37.7(4)
B6A C1A B4A B3A 106.7(5)
B2A C1A B4A B3A 36.3(4)
B5A C1A B4A B3A 143.4(4)
B6A C1A B4A B5A -36.7(4)
B2A C1A B4A B5A -107.0(5)
B3A C1A B4A B5A -143.4(4)
B6A C1A B4A B10A 3.7(6)
B2A C1A B4A B10A -66.7(6)
B3A C1A B4A B10A -103.0(4)
B5A C1A B4A B10A 40.4(3)
B6A C1A B4A B9A 66.8(5)
B2A C1A B4A B9A -3.6(6)
B3A C1A B4A B9A -39.9(4)
B5A C1A B4A B9A 103.5(4)
B9A B3A B4A C1A -134.5(4)
B2A B3A B4A C1A -32.5(3)
B8A B3A B4A C1A -96.2(5)
C1A B3A B4A B5A 32.6(3)
B9A B3A B4A B5A -102.0(4)
B2A B3A B4A B5A 0.0(5)
B8A B3A B4A B5A -63.7(5)
C1A B3A B4A B10A 96.2(4)
B9A B3A B4A B10A -38.4(4)
B2A B3A B4A B10A 63.6(5)
B8A B3A B4A B10A -0.1(6)
C1A B3A B4A B9A 134.5(4)
B2A B3A B4A B9A 102.0(4)
B8A B3A B4A B9A 38.3(4)
B6A C1A B5A B10A 102.6(4)
B4A C1A B5A B10A -40.4(3)
B2A C1A B5A B10A 66.2(5)
B3A C1A B5A B10A -4.6(5)
B6A C1A B5A B4A 143.0(4)
B2A C1A B5A B4A 106.6(5)
B3A C1A B5A B4A 35.8(4)
B6A C1A B5A B11A 39.7(4)
B4A C1A B5A B11A -103.3(4)
B2A C1A B5A B11A 3.3(6)
B3A C1A B5A B11A -67.5(5)
B4A C1A B5A B6A -143.0(4)
B2A C1A B5A B6A -36.4(4)
B3A C1A B5A B6A -107.2(4)
B3A B4A B5A C1A -32.5(3)
B10A B4A B5A C1A -133.6(4)
B9A B4A B5A C1A -96.6(4)
C1A B4A B5A B10A 133.6(4)
B3A B4A B5A B10A 101.0(4)
B9A B4A B5A B10A 37.0(3)
C1A B4A B5A B11A 95.6(4)
B3A B4A B5A B11A 63.1(5)
B10A B4A B5A B11A -38.0(3)
B9A B4A B5A B11A -1.0(5)
C1A B4A B5A B6A 32.3(3)
B3A B4A B5A B6A -0.3(5)
B10A B4A B5A B6A -101.3(4)
B9A B4A B5A B6A -64.3(4)
B4A C1A B6A B2A -106.6(5)
B3A C1A B6A B2A -36.2(4)
B5A C1A B6A B2A -142.9(4)
B4A C1A B6A B11A -3.2(6)
B2A C1A B6A B11A 103.3(4)
B3A C1A B6A B11A 67.1(5)
B5A C1A B6A B11A -39.6(4)
B4A C1A B6A B5A 36.4(4)
B2A C1A B6A B5A 142.9(4)
B3A C1A B6A B5A 106.7(4)
B4A C1A B6A B7A -66.7(5)
B2A C1A B6A B7A 39.8(3)
B3A C1A B6A B7A 3.6(5)
B5A C1A B6A B7A -103.1(4)
B7A B2A B6A C1A 134.1(4)
B3A B2A B6A C1A 32.5(3)
B8A B2A B6A C1A 96.1(4)
C1A B2A B6A B11A -96.1(4)
B7A B2A B6A B11A 38.0(4)
B3A B2A B6A B11A -63.6(5)
B8A B2A B6A B11A 0.1(5)
C1A B2A B6A B5A -32.8(3)
B7A B2A B6A B5A 101.3(4)
B3A B2A B6A B5A -0.3(5)
B8A B2A B6A B5A 63.4(5)
C1A B2A B6A B7A -134.1(4)
B3A B2A B6A B7A -101.6(4)
B8A B2A B6A B7A -37.9(4)
B10A B5A B6A C1A -95.9(4)
B4A B5A B6A C1A -32.5(3)
B11A B5A B6A C1A -134.4(4)
C1A B5A B6A B2A 32.9(3)
B10A B5A B6A B2A -63.0(5)
B4A B5A B6A B2A 0.4(5)
B11A B5A B6A B2A -101.5(4)
C1A B5A B6A B11A 134.4(4)
B10A B5A B6A B11A 38.5(4)
B4A B5A B6A B11A 101.9(4)
C1A B5A B6A B7A 96.1(5)
B10A B5A B6A B7A 0.2(6)
B4A B5A B6A B7A 63.6(5)
B11A B5A B6A B7A -38.3(4)
C1A B2A B7A B12A -59.5(5)
B6A B2A B7A B12A -99.0(4)
B3A B2A B7A B12A 1.7(6)
B8A B2A B7A B12A 39.2(4)
C1A B2A B7A B8A -98.8(5)
B6A B2A B7A B8A -138.2(4)
B3A B2A B7A B8A -37.5(4)
C1A B2A B7A B6A 39.4(4)
B3A B2A B7A B6A 100.7(4)
B8A B2A B7A B6A 138.2(4)
C1A B2A B7A B11A 2.8(6)
B6A B2A B7A B11A -36.6(4)
B3A B2A B7A B11A 64.1(5)
B8A B2A B7A B11A 101.6(4)
C1A B6A B7A B2A -39.4(4)
B11A B6A B7A B2A -138.3(4)
B5A B6A B7A B2A -100.7(5)
C1A B6A B7A B12A 60.6(5)
B2A B6A B7A B12A 100.0(5)
B11A B6A B7A B12A -38.3(4)
B5A B6A B7A B12A -0.7(6)
C1A B6A B7A B8A -2.1(5)
B2A B6A B7A B8A 37.3(4)
B11A B6A B7A B8A -101.0(4)
B5A B6A B7A B8A -63.4(5)
C1A B6A B7A B11A 98.9(4)
B2A B6A B7A B11A 138.3(4)
B5A B6A B7A B11A 37.6(4)
C1A B4A B9A B12A -60.0(4)
B3A B4A B9A B12A -99.2(4)
B5A B4A B9A B12A 1.7(5)
B10A B4A B9A B12A 38.4(3)
C1A B4A B9A B3A 39.1(4)
B5A B4A B9A B3A 100.9(4)
B10A B4A B9A B3A 137.6(4)
C1A B4A B9A B10A -98.4(4)
B3A B4A B9A B10A -137.6(4)
B5A B4A B9A B10A -36.7(3)
C1A B4A B9A B8A 2.1(5)
B3A B4A B9A B8A -37.0(4)
B5A B4A B9A B8A 63.9(5)
B10A B4A B9A B8A 100.5(4)
C1A B3A B9A B12A 60.3(5)
B4A B3A B9A B12A 99.4(4)
B2A B3A B9A B12A -0.9(5)
B8A B3A B9A B12A -38.7(4)
C1A B3A B9A B4A -39.1(4)
B2A B3A B9A B4A -100.3(5)
B8A B3A B9A B4A -138.1(5)
C1A B3A B9A B10A -1.7(5)
B4A B3A B9A B10A 37.4(4)
B2A B3A B9A B10A -62.9(5)
B8A B3A B9A B10A -100.6(4)
C1A B3A B9A B8A 99.0(5)
B4A B3A B9A B8A 138.1(5)
B2A B3A B9A B8A 37.7(4)
C1A B5A B10A B12A -60.0(4)
B4A B5A B10A B12A -99.6(4)
B11A B5A B10A B12A 38.5(3)
B6A B5A B10A B12A 0.4(5)
C1A B5A B10A B4A 39.6(3)
B11A B5A B10A B4A 138.1(4)
B6A B5A B10A B4A 99.9(4)
C1A B5A B10A B11A -98.5(4)
B4A B5A B10A B11A -138.1(4)
B6A B5A B10A B11A -38.1(4)
C1A B5A B10A B9A 3.2(4)
B4A B5A B10A B9A -36.4(3)
B11A B5A B10A B9A 101.7(4)
B6A B5A B10A B9A 63.6(5)
C1A B4A B10A B12A 60.6(5)
B3A B4A B10A B12A -0.8(5)
B5A B4A B10A B12A 100.5(4)
B9A B4A B10A B12A -38.9(4)
C1A B4A B10A B5A -39.8(3)
B3A B4A B10A B5A -101.2(4)
B9A B4A B10A B5A -139.3(4)
C1A B4A B10A B11A -2.5(5)
B3A B4A B10A B11A -63.9(5)
B5A B4A B10A B11A 37.3(3)
B9A B4A B10A B11A -102.1(4)
C1A B4A B10A B9A 99.5(4)
B3A B4A B10A B9A 38.1(4)
B5A B4A B10A B9A 139.3(4)
B4A B9A B10A B12A 135.9(4)
B3A B9A B10A B12A 98.5(4)
B8A B9A B10A B12A 35.9(3)
B12A B9A B10A B5A -99.4(4)
B4A B9A B10A B5A 36.5(3)
B3A B9A B10A B5A -1.0(5)
B8A B9A B10A B5A -63.5(4)
B12A B9A B10A B4A -135.9(4)
B3A B9A B10A B4A -37.4(4)
B8A B9A B10A B4A -100.0(4)
B12A B9A B10A B11A -36.0(3)
B4A B9A B10A B11A 99.9(4)
B3A B9A B10A B11A 62.5(4)
B8A B9A B10A B11A -0.1(5)
C1A B5A B11A B6A -38.6(4)
B10A B5A B11A B6A -137.3(4)
B4A B5A B11A B6A -99.7(4)
C1A B5A B11A B12A 60.8(4)
B10A B5A B11A B12A -37.8(3)
B4A B5A B11A B12A -0.2(5)
B6A B5A B11A B12A 99.5(4)
C1A B5A B11A B10A 98.7(4)
B4A B5A B11A B10A 37.6(3)
B6A B5A B11A B10A 137.3(4)
C1A B5A B11A B7A -1.2(5)
B10A B5A B11A B7A -99.9(4)
B4A B5A B11A B7A -62.2(4)
B6A B5A B11A B7A 37.4(4)
C1A B6A B11A B5A 39.1(4)
B2A B6A B11A B5A 100.6(4)
B7A B6A B11A B5A 137.9(4)
C1A B6A B11A B12A -60.7(4)
B2A B6A B11A B12A 0.8(5)
B5A B6A B11A B12A -99.8(4)
B7A B6A B11A B12A 38.2(3)
C1A B6A B11A B10A 1.3(5)
B2A B6A B11A B10A 62.8(5)
B5A B6A B11A B10A -37.8(4)
B7A B6A B11A B10A 100.2(4)
C1A B6A B11A B7A -98.8(5)
B2A B6A B11A B7A -37.3(4)
B5A B6A B11A B7A -137.9(4)
B12A B10A B11A B5A -136.6(4)
B4A B10A B11A B5A -37.4(4)
B9A B10A B11A B5A -100.7(4)
B12A B10A B11A B6A -98.5(4)
B5A B10A B11A B6A 38.2(4)
B4A B10A B11A B6A 0.8(5)
B9A B10A B11A B6A -62.5(4)
B5A B10A B11A B12A 136.6(4)
B4A B10A B11A B12A 99.2(4)
B9A B10A B11A B12A 35.9(3)
B12A B10A B11A B7A -35.6(3)
B5A B10A B11A B7A 101.0(4)
B4A B10A B11A B7A 63.6(4)
B9A B10A B11A B7A 0.3(4)
B2A B7A B11A B5A -1.0(5)
B12A B7A B11A B5A 98.4(4)
B8A B7A B11A B5A 62.3(4)
B6A B7A B11A B5A -37.8(4)
B2A B7A B11A B6A 36.8(4)
B12A B7A B11A B6A 136.2(4)
B8A B7A B11A B6A 100.1(4)
B2A B7A B11A B12A -99.4(4)
B8A B7A B11A B12A -36.1(3)
B6A B7A B11A B12A -136.2(4)
B2A B7A B11A B10A -63.7(5)
B12A B7A B11A B10A 35.7(3)
B8A B7A B11A B10A -0.4(4)
B6A B7A B11A B10A -100.5(4)
B5A B10A B12A C2A -151.6(4)
B4A B10A B12A C2A 145.4(4)
B11A B10A B12A C2A -113.3(4)
B9A B10A B12A C2A 106.6(4)
B5A B10A B12A B7A -0.8(5)
B4A B10A B12A B7A -63.8(5)
B11A B10A B12A B7A 37.5(4)
B9A B10A B12A B7A -102.6(4)
B5A B10A B12A B8A 64.3(5)
B4A B10A B12A B8A 1.3(5)
B11A B10A B12A B8A 102.6(4)
B9A B10A B12A B8A -37.5(4)
B5A B10A B12A B9A 101.8(4)
B4A B10A B12A B9A 38.8(4)
B11A B10A B12A B9A 140.1(4)
B5A B10A B12A B11A -38.3(3)
B4A B10A B12A B11A -101.3(4)
B9A B10A B12A B11A -140.1(4)
B2A B7A B12A C2A -147.6(4)
B8A B7A B12A C2A -108.2(5)
B6A B7A B12A C2A 150.3(4)
B11A B7A B12A C2A 112.1(5)
B2A B7A B12A B10A 63.1(5)
B8A B7A B12A B10A 102.5(4)
B6A B7A B12A B10A 1.0(5)
B11A B7A B12A B10A -37.2(3)
B2A B7A B12A B8A -39.4(4)
B6A B7A B12A B8A -101.5(4)
B11A B7A B12A B8A -139.6(4)
B2A B7A B12A B9A -2.4(5)
B8A B7A B12A B9A 37.0(4)
B6A B7A B12A B9A -64.5(5)
B11A B7A B12A B9A -102.7(4)
B2A B7A B12A B11A 100.3(4)
B8A B7A B12A B11A 139.6(4)
B6A B7A B12A B11A 38.2(4)
B4A B9A B12A C2A -148.2(4)
B3A B9A B12A C2A 149.7(4)
B10A B9A B12A C2A -109.7(4)
B8A B9A B12A C2A 110.9(4)
B4A B9A B12A B10A -38.5(3)
B3A B9A B12A B10A -100.7(4)
B8A B9A B12A B10A -139.4(4)
B4A B9A B12A B7A 64.2(5)
B3A B9A B12A B7A 2.1(5)
B10A B9A B12A B7A 102.7(4)
B8A B9A B12A B7A -36.7(4)
B4A B9A B12A B8A 100.9(4)
B3A B9A B12A B8A 38.7(4)
B10A B9A B12A B8A 139.4(4)
B4A B9A B12A B11A -1.9(5)
B3A B9A B12A B11A -64.0(5)
B10A B9A B12A B11A 36.6(3)
B8A B9A B12A B11A -102.8(4)
B5A B11A B12A C2A 145.4(4)
B6A B11A B12A C2A -151.5(4)
B10A B11A B12A C2A 107.4(4)
B7A B11A B12A C2A -113.0(4)
B5A B11A B12A B10A 38.0(3)
B6A B11A B12A B10A 101.1(4)
B7A B11A B12A B10A 139.6(4)
B5A B11A B12A B7A -101.6(4)
B6A B11A B12A B7A -38.4(3)
B10A B11A B12A B7A -139.6(4)
B5A B11A B12A B8A -64.6(4)
B6A B11A B12A B8A -1.5(5)
B10A B11A B12A B8A -102.6(4)
B7A B11A B12A B8A 37.0(4)
B5A B11A B12A B9A 1.3(5)
B6A B11A B12A B9A 64.4(4)
B10A B11A B12A B9A -36.7(3)
B7A B11A B12A B9A 102.9(4)
B5B C1B B2B B6B -35.9(3)
B3B C1B B2B B6B -143.2(3)
B4B C1B B2B B6B -106.2(4)
B5B C1B B2B B7B 3.9(5)
B3B C1B B2B B7B -103.4(4)
B6B C1B B2B B7B 39.8(3)
B4B C1B B2B B7B -66.4(5)
B5B C1B B2B B8B 67.4(5)
B3B C1B B2B B8B -39.9(3)
B6B C1B B2B B8B 103.2(4)
B4B C1B B2B B8B -3.0(5)
B5B C1B B2B B3B 107.3(4)
B6B C1B B2B B3B 143.2(3)
B4B C1B B2B B3B 37.0(3)
B5B C1B B3B B8B -66.6(4)
B6B C1B B3B B8B 4.0(5)
B4B C1B B3B B8B -102.8(4)
B2B C1B B3B B8B 40.0(3)
B5B C1B B3B B2B -106.7(4)
B6B C1B B3B B2B -36.0(4)
B4B C1B B3B B2B -142.8(3)
B5B C1B B3B B9B -3.6(5)
B6B C1B B3B B9B 67.1(4)
B4B C1B B3B B9B -39.7(3)
B2B C1B B3B B9B 103.1(3)
B5B C1B B3B B4B 36.1(3)
B6B C1B B3B B4B 106.8(4)
B2B C1B B3B B4B 142.8(3)
B6B B2B B3B C1B 32.5(3)
B7B B2B B3B C1B 95.4(4)
B8B B2B B3B C1B 134.1(4)
C1B B2B B3B B8B -134.1(4)
B6B B2B B3B B8B -101.5(4)
B7B B2B B3B B8B -38.6(3)
C1B B2B B3B B9B -95.8(4)
B6B B2B B3B B9B -63.3(4)
B7B B2B B3B B9B -0.4(5)
B8B B2B B3B B9B 38.2(3)
C1B B2B B3B B4B -32.7(3)
B6B B2B B3B B4B -0.2(4)
B7B B2B B3B B4B 62.7(4)
B8B B2B B3B B4B 101.3(4)
B3B C1B B4B B5B 143.2(3)
B6B C1B B4B B5B 36.3(4)
B2B C1B B4B B5B 106.5(4)
B5B C1B B4B B10B -40.4(3)
B3B C1B B4B B10B 102.8(3)
B6B C1B B4B B10B -4.1(5)
B2B C1B B4B B10B 66.1(4)
B5B C1B B4B B9B -103.3(3)
B3B C1B B4B B9B 40.0(3)
B6B C1B B4B B9B -66.9(4)
B2B C1B B4B B9B 3.2(5)
B5B C1B B4B B3B -143.3(3)
B6B C1B B4B B3B -106.9(4)
B2B C1B B4B B3B -36.8(4)
B8B B3B B4B C1B 96.3(4)
B2B B3B B4B C1B 32.9(3)
B9B B3B B4B C1B 134.1(3)
C1B B3B B4B B5B -32.3(3)
B8B B3B B4B B5B 64.0(4)
B2B B3B B4B B5B 0.6(4)
B9B B3B B4B B5B 101.8(3)
C1B B3B B4B B10B -96.2(3)
B8B B3B B4B B10B 0.1(5)
B2B B3B B4B B10B -63.3(4)
B9B B3B B4B B10B 37.9(3)
C1B B3B B4B B9B -134.1(3)
B8B B3B B4B B9B -37.8(3)
B2B B3B B4B B9B -101.3(3)
B3B C1B B5B B4B -36.5(3)
B6B C1B B5B B4B -142.9(3)
B2B C1B B5B B4B -107.2(4)
B3B C1B B5B B11B 66.5(4)
B6B C1B B5B B11B -40.0(3)
B4B C1B B5B B11B 103.0(3)
B2B C1B B5B B11B -4.2(5)
B3B C1B B5B B6B 106.5(4)
B4B C1B B5B B6B 142.9(3)
B2B C1B B5B B6B 35.7(4)
B3B C1B B5B B10B 3.8(4)
B6B C1B B5B B10B -102.7(4)
B4B C1B B5B B10B 40.3(3)
B2B C1B B5B B10B -66.9(4)
B10B B4B B5B C1B 133.8(3)
B9B B4B B5B C1B 95.8(4)
B3B B4B B5B C1B 32.2(3)
C1B B4B B5B B11B -96.5(4)
B10B B4B B5B B11B 37.3(3)
B9B B4B B5B B11B -0.7(5)
B3B B4B B5B B11B -64.3(4)
C1B B4B B5B B6B -32.9(3)
B10B B4B B5B B6B 101.0(4)
B9B B4B B5B B6B 62.9(4)
B3B B4B B5B B6B -0.7(4)
C1B B4B B5B B10B -133.8(3)
B9B B4B B5B B10B -38.0(3)
B3B B4B B5B B10B -101.7(4)
B5B C1B B6B B7B 103.1(4)
B3B C1B B6B B7B -4.2(5)
B4B C1B B6B B7B 66.9(5)
B2B C1B B6B B7B -40.4(3)
B5B C1B B6B B2B 143.5(3)
B3B C1B B6B B2B 36.2(4)
B4B C1B B6B B2B 107.3(4)
B5B C1B B6B B11B 39.9(3)
B3B C1B B6B B11B -67.4(5)
B4B C1B B6B B11B 3.7(5)
B2B C1B B6B B11B -103.6(4)
B3B C1B B6B B5B -107.3(4)
B4B C1B B6B B5B -36.2(3)
B2B C1B B6B B5B -143.5(3)
B7B B2B B6B C1B -133.9(4)
B8B B2B B6B C1B -95.8(4)
B3B B2B B6B C1B -32.4(3)
C1B B2B B6B B7B 133.9(4)
B8B B2B B6B B7B 38.1(3)
B3B B2B B6B B7B 101.5(4)
C1B B2B B6B B11B 95.9(4)
B7B B2B B6B B11B -38.0(3)
B8B B2B B6B B11B 0.1(5)
B3B B2B B6B B11B 63.5(4)
C1B B2B B6B B5B 32.2(3)
B7B B2B B6B B5B -101.7(4)
B8B B2B B6B B5B -63.6(4)
B3B B2B B6B B5B -0.2(4)
B4B B5B B6B C1B 33.0(3)
B11B B5B B6B C1B 134.2(4)
B10B B5B B6B C1B 96.6(4)
C1B B5B B6B B7B -96.4(4)
B4B B5B B6B B7B -63.5(4)
B11B B5B B6B B7B 37.8(3)
B10B B5B B6B B7B 0.2(5)
C1B B5B B6B B2B -32.4(3)
B4B B5B B6B B2B 0.5(4)
B11B B5B B6B B2B 101.8(4)
B10B B5B B6B B2B 64.2(4)
C1B B5B B6B B11B -134.2(4)
B4B B5B B6B B11B -101.2(4)
B10B B5B B6B B11B -37.6(3)
C1B B6B B7B B2B 39.7(3)
B11B B6B B7B B2B 138.2(4)
B5B B6B B7B B2B 100.8(4)
C1B B6B B7B B12B -59.8(4)
B2B B6B B7B B12B -99.5(4)
B11B B6B B7B B12B 38.7(3)
B5B B6B B7B B12B 1.3(5)
C1B B6B B7B B11B -98.5(4)
B2B B6B B7B B11B -138.2(4)
B5B B6B B7B B11B -37.4(3)
C1B B6B B7B B8B 2.6(5)
B2B B6B B7B B8B -37.1(3)
B11B B6B B7B B8B 101.1(4)
B5B B6B B7B B8B 63.7(4)
C1B B2B B7B B6B -39.3(3)
B8B B2B B7B B6B -138.2(4)
B3B B2B B7B B6B -100.1(4)
C1B B2B B7B B12B 60.9(4)
B6B B2B B7B B12B 100.3(4)
B8B B2B B7B B12B -37.9(3)
B3B B2B B7B B12B 0.1(5)
C1B B2B B7B B11B -1.9(5)
B6B B2B B7B B11B 37.4(3)
B8B B2B B7B B11B -100.7(4)
B3B B2B B7B B11B -62.7(5)
C1B B2B B7B B8B 98.8(4)
B6B B2B B7B B8B 138.2(4)
B3B B2B B7B B8B 38.0(3)
C2A B12A B8A B3A -145.1(4)
B10A B12A B8A B3A -1.3(5)
B7A B12A B8A B3A 101.3(4)
B9A B12A B8A B3A -38.7(4)
B11A B12A B8A B3A 64.0(5)
C2A B12A B8A B2A 152.4(4)
B10A B12A B8A B2A -63.8(5)
B7A B12A B8A B2A 38.9(4)
B9A B12A B8A B2A -101.1(4)
B11A B12A B8A B2A 1.5(5)
C2A B12A B8A B7A 113.6(4)
B10A B12A B8A B7A -102.7(4)
B9A B12A B8A B7A -140.0(4)
B11A B12A B8A B7A -37.4(3)
C2A B12A B8A B9A -106.4(4)
B10A B12A B8A B9A 37.3(4)
B7A B12A B8A B9A 140.0(4)
B11A B12A B8A B9A 102.6(4)
C1A B3A B8A B12A -60.6(5)
B4A B3A B8A B12A 0.8(6)
B9A B3A B8A B12A 38.7(4)
B2A B3A B8A B12A -99.4(5)
C1A B3A B8A B2A 38.8(4)
B4A B3A B8A B2A 100.3(5)
B9A B3A B8A B2A 138.1(4)
C1A B3A B8A B7A 1.9(5)
B4A B3A B8A B7A 63.3(5)
B9A B3A B8A B7A 101.2(4)
B2A B3A B8A B7A -36.9(4)
C1A B3A B8A B9A -99.3(4)
B4A B3A B8A B9A -37.8(4)
B2A B3A B8A B9A -138.1(4)
C1A B2A B8A B12A 60.3(5)
B6A B2A B8A B12A -1.0(5)
B7A B2A B8A B12A -39.0(3)
B3A B2A B8A B12A 99.2(4)
C1A B2A B8A B3A -38.8(4)
B6A B2A B8A B3A -100.1(4)
B7A B2A B8A B3A -138.2(4)
C1A B2A B8A B7A 99.4(5)
B6A B2A B8A B7A 38.1(4)
B3A B2A B8A B7A 138.2(4)
C1A B2A B8A B9A -1.8(6)
B6A B2A B8A B9A -63.1(5)
B7A B2A B8A B9A -101.2(4)
B3A B2A B8A B9A 37.0(4)
B2A B7A B8A B12A 135.4(4)
B6A B7A B8A B12A 98.4(4)
B11A B7A B8A B12A 35.9(3)
B2A B7A B8A B3A 37.2(4)
B12A B7A B8A B3A -98.2(4)
B6A B7A B8A B3A 0.2(5)
B11A B7A B8A B3A -62.3(4)
B12A B7A B8A B2A -135.4(4)
B6A B7A B8A B2A -37.0(3)
B11A B7A B8A B2A -99.4(4)
B2A B7A B8A B9A 99.8(4)
B12A B7A B8A B9A -35.6(3)
B6A B7A B8A B9A 62.8(4)
B11A B7A B8A B9A 0.4(4)
B4A B9A B8A B12A -98.5(4)
B3A B9A B8A B12A -135.6(4)
B10A B9A B8A B12A -35.9(3)
B12A B9A B8A B3A 135.6(4)
B4A B9A B8A B3A 37.1(4)
B10A B9A B8A B3A 99.7(4)
B12A B9A B8A B2A 98.3(5)
B4A B9A B8A B2A -0.2(5)
B3A B9A B8A B2A -37.3(4)
B10A B9A B8A B2A 62.5(5)
B12A B9A B8A B7A 35.7(3)
B4A B9A B8A B7A -62.8(4)
B3A B9A B8A B7A -99.9(4)
B10A B9A B8A B7A -0.2(5)
C1B B3B B8B B12B 60.2(4)
B2B B3B B8B B12B 99.6(4)
B9B B3B B8B B12B -38.2(3)
B4B B3B B8B B12B -0.9(5)
C1B B3B B8B B2B -39.4(3)
B9B B3B B8B B2B -137.8(4)
B4B B3B B8B B2B -100.4(4)
C1B B3B B8B B9B 98.3(4)
B2B B3B B8B B9B 137.8(4)
B4B B3B B8B B9B 37.3(3)
C1B B3B B8B B7B -2.1(4)
B2B B3B B8B B7B 37.3(3)
B9B B3B B8B B7B -100.4(4)
B4B B3B B8B B7B -63.1(4)
C1B B2B B8B B12B -60.6(4)
B6B B2B B8B B12B 0.6(4)
B7B B2B B8B B12B 37.9(3)
B3B B2B B8B B12B -99.7(4)
C1B B2B B8B B3B 39.1(3)
B6B B2B B8B B3B 100.3(4)
B7B B2B B8B B3B 137.6(4)
C1B B2B B8B B9B 1.4(5)
B6B B2B B8B B9B 62.6(4)
B7B B2B B8B B9B 99.9(4)
B3B B2B B8B B9B -37.7(3)
C1B B2B B8B B7B -98.5(4)
B6B B2B B8B B7B -37.3(3)
B3B B2B B8B B7B -137.6(4)
B6B B7B B8B B12B -99.2(4)
B2B B7B B8B B12B -136.7(4)
B11B B7B B8B B12B -35.8(3)
B6B B7B B8B B3B -0.3(5)
B2B B7B B8B B3B -37.8(3)
B12B B7B B8B B3B 98.9(4)
B11B B7B B8B B3B 63.2(4)
B6B B7B B8B B2B 37.4(3)
B12B B7B B8B B2B 136.7(4)
B11B B7B B8B B2B 100.9(4)
B6B B7B B8B B9B -63.4(4)
B2B B7B B8B B9B -100.9(4)
B12B B7B B8B B9B 35.8(3)
B11B B7B B8B B9B 0.0(4)
C1B B4B B9B B12B 60.4(4)
B5B B4B B9B B12B -0.7(4)
B10B B4B B9B B12B -38.6(3)
B3B B4B B9B B12B 99.3(4)
C1B B4B B9B B3B -39.0(3)
B5B B4B B9B B3B -100.0(4)
B10B B4B B9B B3B -138.0(3)
C1B B4B B9B B10B 99.0(3)
B5B B4B B9B B10B 38.0(3)
B3B B4B B9B B10B 138.0(3)
C1B B4B B9B B8B -2.1(4)
B5B B4B B9B B8B -63.1(4)
B10B B4B B9B B8B -101.1(3)
B3B B4B B9B B8B 36.9(3)
C1B B3B B9B B12B -60.7(4)
B8B B3B B9B B12B 38.4(3)
B2B B3B B9B B12B 0.6(5)
B4B B3B B9B B12B -99.8(4)
C1B B3B B9B B4B 39.1(3)
B8B B3B B9B B4B 138.2(4)
B2B B3B B9B B4B 100.4(4)
C1B B3B B9B B10B 1.8(4)
B8B B3B B9B B10B 100.9(3)
B2B B3B B9B B10B 63.1(4)
B4B B3B B9B B10B -37.3(3)
C1B B3B B9B B8B -99.1(4)
B2B B3B B9B B8B -37.8(3)
B4B B3B B9B B8B -138.2(4)
B3B B8B B9B B12B -136.1(4)
B2B B8B B9B B12B -98.4(4)
B7B B8B B9B B12B -35.9(3)
B12B B8B B9B B4B 98.8(3)
B3B B8B B9B B4B -37.4(3)
B2B B8B B9B B4B 0.4(4)
B7B B8B B9B B4B 62.8(4)
B12B B8B B9B B3B 136.1(4)
B2B B8B B9B B3B 37.8(3)
B7B B8B B9B B3B 100.2(4)
B12B B8B B9B B10B 35.9(3)
B3B B8B B9B B10B -100.2(3)
B2B B8B B9B B10B -62.4(4)
B7B B8B B9B B10B 0.0(4)
C1B B4B B10B B12B -60.0(4)
B5B B4B B10B B12B -99.4(4)
B9B B4B B10B B12B 38.5(3)
B3B B4B B10B B12B 0.7(4)
C1B B4B B10B B5B 39.4(3)
B9B B4B B10B B5B 137.9(4)
B3B B4B B10B B5B 100.2(4)
C1B B4B B10B B11B 2.7(4)
B5B B4B B10B B11B -36.7(3)
B9B B4B B10B B11B 101.2(4)
B3B B4B B10B B11B 63.5(4)
C1B B4B B10B B9B -98.5(3)
B5B B4B B10B B9B -137.9(4)
B3B B4B B10B B9B -37.7(3)
C1B B5B B10B B12B 59.8(4)
B4B B5B B10B B12B 99.6(4)
B11B B5B B10B B12B -39.0(3)
B6B B5B B10B B12B -1.6(4)
C1B B5B B10B B4B -39.8(3)
B11B B5B B10B B4B -138.6(4)
B6B B5B B10B B4B -101.2(4)
C1B B5B B10B B11B 98.8(4)
B4B B5B B10B B11B 138.6(4)
B6B B5B B10B B11B 37.4(3)
C1B B5B B10B B9B -2.3(4)
B4B B5B B10B B9B 37.4(3)
B11B B5B B10B B9B -101.2(4)
B6B B5B B10B B9B -63.8(4)
B4B B9B B10B B12B -136.0(3)
B3B B9B B10B B12B -98.4(3)
B8B B9B B10B B12B -35.9(3)
B12B B9B B10B B4B 136.0(3)
B3B B9B B10B B4B 37.6(3)
B8B B9B B10B B4B 100.1(3)
B12B B9B B10B B5B 98.7(3)
B4B B9B B10B B5B -37.2(3)
B3B B9B B10B B5B 0.3(4)
B8B B9B B10B B5B 62.9(4)
B12B B9B B10B B11B 35.9(3)
B4B B9B B10B B11B -100.1(3)
B3B B9B B10B B11B -62.5(4)
B8B B9B B10B B11B 0.0(4)
C1B B6B B11B B12B 60.9(4)
B7B B6B B11B B12B -38.5(3)
B2B B6B B11B B12B -0.8(4)
B5B B6B B11B B12B 99.9(4)
C1B B6B B11B B5B -39.1(3)
B7B B6B B11B B5B -138.4(4)
B2B B6B B11B B5B -100.7(4)
C1B B6B B11B B7B 99.4(4)
B2B B6B B11B B7B 37.8(3)
B5B B6B B11B B7B 138.4(4)
C1B B6B B11B B10B -1.7(5)
B7B B6B B11B B10B -101.1(4)
B2B B6B B11B B10B -63.3(4)
B5B B6B B11B B10B 37.4(3)
C1B B5B B11B B12B -60.0(4)
B4B B5B B11B B12B 1.8(5)
B6B B5B B11B B12B -99.3(4)
B10B B5B B11B B12B 39.0(3)
C1B B5B B11B B6B 39.3(3)
B4B B5B B11B B6B 101.0(4)
B10B B5B B11B B6B 138.2(4)
C1B B5B B11B B7B 2.7(4)
B4B B5B B11B B7B 64.4(4)
B6B B5B B11B B7B -36.6(3)
B10B B5B B11B B7B 101.6(4)
C1B B5B B11B B10B -98.9(3)
B4B B5B B11B B10B -37.2(3)
B6B B5B B11B B10B -138.2(4)
B6B B7B B11B B12B 136.1(3)
B2B B7B B11B B12B 98.6(4)
B8B B7B B11B B12B 35.6(3)
B2B B7B B11B B6B -37.5(3)
B12B B7B B11B B6B -136.1(3)
B8B B7B B11B B6B -100.5(4)
B6B B7B B11B B5B 37.0(3)
B2B B7B B11B B5B -0.5(5)
B12B B7B B11B B5B -99.1(3)
B8B B7B B11B B5B -63.5(4)
B6B B7B B11B B10B 100.5(4)
B2B B7B B11B B10B 63.0(4)
B12B B7B B11B B10B -35.6(3)
B8B B7B B11B B10B 0.0(4)
B4B B10B B11B B12B -98.9(3)
B5B B10B B11B B12B -135.6(3)
B9B B10B B11B B12B -35.6(3)
B12B B10B B11B B6B 98.2(4)
B4B B10B B11B B6B -0.7(5)
B5B B10B B11B B6B -37.4(3)
B9B B10B B11B B6B 62.6(4)
B12B B10B B11B B5B 135.6(3)
B4B B10B B11B B5B 36.7(3)
B9B B10B B11B B5B 99.9(4)
B12B B10B B11B B7B 35.7(3)
B4B B10B B11B B7B -63.2(4)
B5B B10B B11B B7B -99.9(4)
B9B B10B B11B B7B 0.0(4)
B4B B9B B12B C2B 148.9(4)
B3B B9B B12B C2B -148.2(4)
B10B B9B B12B C2B 110.3(4)
B8B B9B B12B C2B -109.9(4)
B4B B9B B12B B10B 38.6(3)
B3B B9B B12B B10B 101.5(3)
B8B B9B B12B B10B 139.7(3)
B4B B9B B12B B8B -101.1(4)
B3B B9B B12B B8B -38.2(3)
B10B B9B B12B B8B -139.7(3)
B4B B9B B12B B7B -63.4(4)
B3B B9B B12B B7B -0.5(5)
B10B B9B B12B B7B -102.0(4)
B8B B9B B12B B7B 37.7(3)
B4B B9B B12B B11B 1.8(4)
B3B B9B B12B B11B 64.7(4)
B10B B9B B12B B11B -36.8(3)
B8B B9B B12B B11B 102.9(4)
B4B B10B B12B C2B -150.2(4)
B5B B10B B12B C2B 147.6(4)
B11B B10B B12B C2B 108.7(4)
B9B B10B B12B C2B -111.5(4)
B4B B10B B12B B9B -38.8(3)
B5B B10B B12B B9B -101.0(3)
B11B B10B B12B B9B -139.9(3)
B4B B10B B12B B8B -1.3(4)
B5B B10B B12B B8B -63.5(4)
B11B B10B B12B B8B -102.4(4)
B9B B10B B12B B8B 37.4(3)
B4B B10B B12B B7B 64.7(4)
B5B B10B B12B B7B 2.5(4)
B11B B10B B12B B7B -36.4(3)
B9B B10B B12B B7B 103.4(4)
B4B B10B B12B B11B 101.1(3)
B5B B10B B12B B11B 38.9(3)
B9B B10B B12B B11B 139.9(3)
B3B B8B B12B C2B 150.4(4)
B2B B8B B12B C2B -146.7(4)
B9B B8B B12B C2B 111.8(4)
B7B B8B B12B C2B -108.9(4)
B3B B8B B12B B9B 38.7(3)
B2B B8B B12B B9B 101.5(4)
B7B B8B B12B B9B 139.4(3)
B3B B8B B12B B10B 1.4(5)
B2B B8B B12B B10B 64.2(4)
B9B B8B B12B B10B -37.3(3)
B7B B8B B12B B10B 102.1(4)
B3B B8B B12B B7B -100.7(4)
B2B B8B B12B B7B -37.8(3)
B9B B8B B12B B7B -139.4(3)
B3B B8B B12B B11B -64.0(4)
B2B B8B B12B B11B -1.1(4)
B9B B8B B12B B11B -102.6(4)
B7B B8B B12B B11B 36.7(3)
B6B B7B B12B C2B -148.1(4)
B2B B7B B12B C2B 148.8(4)
B11B B7B B12B C2B -109.3(4)
B8B B7B B12B C2B 110.7(4)
B6B B7B B12B B9B 63.3(5)
B2B B7B B12B B9B 0.2(5)
B11B B7B B12B B9B 102.2(4)
B8B B7B B12B B9B -37.8(3)
B6B B7B B12B B10B -2.4(5)
B2B B7B B12B B10B -65.5(4)
B11B B7B B12B B10B 36.5(3)
B8B B7B B12B B10B -103.5(4)
B6B B7B B12B B8B 101.1(4)
B2B B7B B12B B8B 38.0(3)
B11B B7B B12B B8B 140.0(3)
B6B B7B B12B B11B -38.9(3)
B2B B7B B12B B11B -102.0(4)
B8B B7B B12B B11B -140.0(3)
B6B B11B B12B C2B 147.1(4)
B5B B11B B12B C2B -150.1(4)
B7B B11B B12B C2B 108.9(4)
B10B B11B B12B C2B -110.9(4)
B6B B11B B12B B9B -64.9(4)
B5B B11B B12B B9B -2.2(5)
B7B B11B B12B B9B -103.2(4)
B10B B11B B12B B9B 37.0(3)
B6B B11B B12B B10B -101.9(3)
B5B B11B B12B B10B -39.2(3)
B7B B11B B12B B10B -140.2(3)
B6B B11B B12B B8B 1.2(4)
B5B B11B B12B B8B 63.9(4)
B7B B11B B12B B8B -37.1(3)
B10B B11B B12B B8B 103.1(4)
B6B B11B B12B B7B 38.2(3)
B5B B11B B12B B7B 101.0(4)
B10B B11B B12B B7B 140.2(3)
Pt1 N1A C2A B12A -95(6)
B10A B12A C2A N1A -35(6)
B7A B12A C2A N1A 178(100)
B8A B12A C2A N1A 106(6)
B9A B12A C2A N1A 35(6)
B11A B12A C2A N1A -107(6)
Pt1 N1B C2B B12B 136(8)
B9B B12B C2B N1B 174(100)
B10B B12B C2B N1B -113(9)
B8B B12B C2B N1B 101(9)
B7B B12B C2B N1B 29(9)
B11B B12B C2B N1B -42(9)
N1D Pt2 P3 C19 -140.4(7)
N1C Pt2 P3 C19 -143.12(18)
P4 Pt2 P3 C19 37.39(16)
N1D Pt2 P3 C17 93.9(7)
N1C Pt2 P3 C17 91.15(17)
P4 Pt2 P3 C17 -88.34(15)
N1D Pt2 P3 C15 -22.4(7)
N1C Pt2 P3 C15 -25.09(17)
P4 Pt2 P3 C15 155.42(15)
N1D Pt2 P4 C21 -17.49(16)
N1C Pt2 P4 C21 -13.0(8)
P3 Pt2 P4 C21 162.80(14)
N1D Pt2 P4 C23 99.45(17)
N1C Pt2 P4 C23 103.9(7)
P3 Pt2 P4 C23 -80.25(15)
N1D Pt2 P4 C25 -136.68(16)
N1C Pt2 P4 C25 -132.2(7)
P3 Pt2 P4 C25 43.62(14)
B4C C1C B2C B3C 37.1(3)
B5C C1C B2C B3C 106.4(4)
B6C C1C B2C B3C 143.5(3)
B3C C1C B2C B7C -103.9(4)
B4C C1C B2C B7C -66.8(4)
B5C C1C B2C B7C 2.5(5)
B6C C1C B2C B7C 39.6(3)
B3C C1C B2C B8C -38.9(3)
B4C C1C B2C B8C -1.9(5)
B5C C1C B2C B8C 67.4(4)
B6C C1C B2C B8C 104.6(4)
B3C C1C B2C B6C -143.5(3)
B4C C1C B2C B6C -106.4(4)
B5C C1C B2C B6C -37.1(3)
B4C C1C B3C B2C -141.6(3)
B5C C1C B3C B2C -104.6(4)
B6C C1C B3C B2C -35.1(3)
B2C C1C B3C B8C 38.3(3)
B4C C1C B3C B8C -103.3(3)
B5C C1C B3C B8C -66.3(4)
B6C C1C B3C B8C 3.2(4)
B2C C1C B3C B4C 141.6(3)
B5C C1C B3C B4C 37.0(3)
B6C C1C B3C B4C 106.5(4)
B2C C1C B3C B9C 101.7(3)
B4C C1C B3C B9C -39.9(3)
B5C C1C B3C B9C -2.9(4)
B6C C1C B3C B9C 66.6(4)
B7C B2C B3C C1C 98.4(4)
B8C B2C B3C C1C 136.4(3)
B6C B2C B3C C1C 33.3(3)
C1C B2C B3C B8C -136.4(3)
B7C B2C B3C B8C -37.9(3)
B6C B2C B3C B8C -103.1(4)
C1C B2C B3C B4C -33.8(3)
B7C B2C B3C B4C 64.7(4)
B8C B2C B3C B4C 102.6(3)
B6C B2C B3C B4C -0.5(4)
C1C B2C B3C B9C -97.4(4)
B7C B2C B3C B9C 1.0(5)
B8C B2C B3C B9C 39.0(3)
B6C B2C B3C B9C -64.1(4)
B2C C1C B4C B10C 65.0(4)
B3C C1C B4C B10C 101.8(3)
B5C C1C B4C B10C -40.2(3)
B6C C1C B4C B10C -3.7(5)
B2C C1C B4C B3C -36.8(3)
B5C C1C B4C B3C -142.0(3)
B6C C1C B4C B3C -105.5(4)
B2C C1C B4C B5C 105.2(4)
B3C C1C B4C B5C 142.0(3)
B6C C1C B4C B5C 36.5(3)
B2C C1C B4C B9C 2.8(4)
B3C C1C B4C B9C 39.6(3)
B5C C1C B4C B9C -102.4(3)
B6C C1C B4C B9C -65.8(4)
B2C B3C B4C C1C 33.7(3)
B8C B3C B4C C1C 97.0(4)
B9C B3C B4C C1C 134.6(3)
C1C B3C B4C B10C -97.2(4)
B2C B3C B4C B10C -63.5(4)
B8C B3C B4C B10C -0.2(5)
B9C B3C B4C B10C 37.3(3)
C1C B3C B4C B5C -33.6(3)
B2C B3C B4C B5C 0.1(4)
B8C B3C B4C B5C 63.4(4)
B9C B3C B4C B5C 100.9(3)
C1C B3C B4C B9C -134.6(3)
B2C B3C B4C B9C -100.9(3)
B8C B3C B4C B9C -37.5(3)
B2C C1C B5C B11C -2.9(4)
B3C C1C B5C B11C 65.8(4)
B4C C1C B5C B11C 102.7(3)
B6C C1C B5C B11C -39.7(3)
B2C C1C B5C B4C -105.6(4)
B3C C1C B5C B4C -37.0(3)
B6C C1C B5C B4C -142.5(3)
B2C C1C B5C B10C -66.0(4)
B3C C1C B5C B10C 2.6(4)
B4C C1C B5C B10C 39.6(3)
B6C C1C B5C B10C -102.9(3)
B2C C1C B5C B6C 36.9(3)
B3C C1C B5C B6C 105.5(4)
B4C C1C B5C B6C 142.5(3)
B10C B4C B5C C1C 134.2(3)
B3C B4C B5C C1C 33.5(3)
B9C B4C B5C C1C 96.8(3)
C1C B4C B5C B11C -96.4(3)
B10C B4C B5C B11C 37.7(3)
B3C B4C B5C B11C -62.9(4)
B9C B4C B5C B11C 0.4(4)
C1C B4C B5C B10C -134.2(3)
B3C B4C B5C B10C -100.7(3)
B9C B4C B5C B10C -37.4(3)
C1C B4C B5C B6C -33.1(3)
B10C B4C B5C B6C 101.0(3)
B3C B4C B5C B6C 0.4(4)
B9C B4C B5C B6C 63.7(4)
B3C C1C B6C B2C 35.1(3)
B4C C1C B6C B2C 104.8(4)
B5C C1C B6C B2C 141.4(3)
B2C C1C B6C B7C -38.6(3)
B3C C1C B6C B7C -3.5(4)
B4C C1C B6C B7C 66.2(4)
B5C C1C B6C B7C 102.8(3)
B2C C1C B6C B11C -101.7(4)
B3C C1C B6C B11C -66.6(4)
B4C C1C B6C B11C 3.1(5)
B5C C1C B6C B11C 39.7(3)
B2C C1C B6C B5C -141.4(3)
B3C C1C B6C B5C -106.3(4)
B4C C1C B6C B5C -36.6(3)
B3C B2C B6C C1C -33.1(3)
B7C B2C B6C C1C -135.6(3)
B8C B2C B6C C1C -98.2(3)
C1C B2C B6C B7C 135.6(3)
B3C B2C B6C B7C 102.5(4)
B8C B2C B6C B7C 37.4(3)
C1C B2C B6C B11C 96.8(3)
B3C B2C B6C B11C 63.7(4)
B7C B2C B6C B11C -38.8(3)
B8C B2C B6C B11C -1.4(4)
C1C B2C B6C B5C 33.9(3)
B3C B2C B6C B5C 0.7(4)
B7C B2C B6C B5C -101.8(3)
B8C B2C B6C B5C -64.4(4)
B11C B5C B6C C1C 134.4(3)
B4C B5C B6C C1C 32.9(3)
B10C B5C B6C C1C 95.8(4)
C1C B5C B6C B2C -33.6(3)
B11C B5C B6C B2C 100.8(4)
B4C B5C B6C B2C -0.7(4)
B10C B5C B6C B2C 62.2(4)
C1C B5C B6C B7C -96.5(4)
B11C B5C B6C B7C 38.0(3)
B4C B5C B6C B7C -63.5(4)
B10C B5C B6C B7C -0.6(4)
C1C B5C B6C B11C -134.4(3)
B4C B5C B6C B11C -101.5(4)
B10C B5C B6C B11C -38.6(3)
C1C B2C B7C B12C 61.3(4)
B3C B2C B7C B12C -1.8(4)
B8C B2C B7C B12C -39.2(3)
B6C B2C B7C B12C 100.6(3)
C1C B2C B7C B6C -39.3(3)
B3C B2C B7C B6C -102.4(4)
B8C B2C B7C B6C -139.8(3)
C1C B2C B7C B11C -1.0(4)
B3C B2C B7C B11C -64.1(4)
B8C B2C B7C B11C -101.6(3)
B6C B2C B7C B11C 38.3(3)
C1C B2C B7C B8C 100.5(3)
B3C B2C B7C B8C 37.4(3)
B6C B2C B7C B8C 139.8(3)
C1C B6C B7C B2C 37.9(3)
B11C B6C B7C B2C 136.8(3)
B5C B6C B7C B2C 99.2(4)
C1C B6C B7C B12C -60.5(4)
B2C B6C B7C B12C -98.3(3)
B11C B6C B7C B12C 38.4(3)
B5C B6C B7C B12C 0.9(4)
C1C B6C B7C B11C -98.9(3)
B2C B6C B7C B11C -136.8(3)
B5C B6C B7C B11C -37.6(3)
C1C B6C B7C B8C 2.3(4)
B2C B6C B7C B8C -35.6(3)
B11C B6C B7C B8C 101.1(3)
B5C B6C B7C B8C 63.6(4)
C1C B2C B8C B3C 38.5(3)
B7C B2C B8C B3C 139.1(3)
B6C B2C B8C B3C 102.1(4)
C1C B2C B8C B12C -61.6(4)
B3C B2C B8C B12C -100.1(3)
B7C B2C B8C B12C 39.0(3)
B6C B2C B8C B12C 2.1(4)
C1C B2C B8C B9C 0.1(4)
B3C B2C B8C B9C -38.4(3)
B7C B2C B8C B9C 100.7(3)
B6C B2C B8C B9C 63.7(4)
C1C B2C B8C B7C -100.7(4)
B3C B2C B8C B7C -139.1(3)
B6C B2C B8C B7C -37.0(3)
C1C B3C B8C B2C -37.6(3)
B4C B3C B8C B2C -99.4(4)
B9C B3C B8C B2C -136.7(3)
C1C B3C B8C B12C 60.7(4)
B2C B3C B8C B12C 98.3(3)
B4C B3C B8C B12C -1.1(4)
B9C B3C B8C B12C -38.4(3)
C1C B3C B8C B9C 99.0(4)
B2C B3C B8C B9C 136.7(3)
B4C B3C B8C B9C 37.3(3)
C1C B3C B8C B7C -1.6(4)
B2C B3C B8C B7C 36.1(3)
B4C B3C B8C B7C -63.3(4)
B9C B3C B8C B7C -100.6(3)
B12C B7C B8C B2C 135.0(3)
B6C B7C B8C B2C 35.9(3)
B11C B7C B8C B2C 99.2(3)
B2C B7C B8C B3C -36.3(3)
B12C B7C B8C B3C 98.7(3)
B6C B7C B8C B3C -0.4(4)
B11C B7C B8C B3C 62.9(4)
B2C B7C B8C B12C -135.0(3)
B6C B7C B8C B12C -99.2(3)
B11C B7C B8C B12C -35.8(3)
B2C B7C B8C B9C -99.5(3)
B12C B7C B8C B9C 35.5(3)
B6C B7C B8C B9C -63.7(4)
B11C B7C B8C B9C -0.3(4)
C1C B3C B9C B12C -61.0(4)
B2C B3C B9C B12C 0.2(4)
B8C B3C B9C B12C 38.7(3)
B4C B3C B9C B12C -100.1(3)
C1C B3C B9C B10C 1.9(4)
B2C B3C B9C B10C 63.1(4)
B8C B3C B9C B10C 101.6(3)
B4C B3C B9C B10C -37.2(3)
C1C B3C B9C B4C 39.1(3)
B2C B3C B9C B4C 100.3(4)
B8C B3C B9C B4C 138.8(3)
C1C B3C B9C B8C -99.7(3)
B2C B3C B9C B8C -38.5(3)
B4C B3C B9C B8C -138.8(3)
C1C B4C B9C B12C 60.2(4)
B10C B4C B9C B12C -38.9(3)
B3C B4C B9C B12C 99.2(3)
B5C B4C B9C B12C -1.3(4)
C1C B4C B9C B10C 99.1(3)
B3C B4C B9C B10C 138.1(3)
B5C B4C B9C B10C 37.6(3)
C1C B4C B9C B3C -39.0(3)
B10C B4C B9C B3C -138.1(3)
B5C B4C B9C B3C -100.5(4)
C1C B4C B9C B8C -2.6(4)
B10C B4C B9C B8C -101.7(3)
B3C B4C B9C B8C 36.4(3)
B5C B4C B9C B8C -64.2(4)
B2C B8C B9C B12C -97.7(3)
B3C B8C B9C B12C -136.0(3)
B7C B8C B9C B12C -35.6(3)
B2C B8C B9C B10C -61.6(4)
B3C B8C B9C B10C -99.8(4)
B12C B8C B9C B10C 36.2(3)
B7C B8C B9C B10C 0.6(4)
B2C B8C B9C B3C 38.2(3)
B12C B8C B9C B3C 136.0(3)
B7C B8C B9C B3C 100.4(3)
B2C B8C B9C B4C 1.6(4)
B3C B8C B9C B4C -36.6(3)
B12C B8C B9C B4C 99.3(3)
B7C B8C B9C B4C 63.7(4)
C1C B4C B10C B12C -59.9(4)
B3C B4C B10C B12C 1.4(4)
B5C B4C B10C B12C -99.4(3)
B9C B4C B10C B12C 38.7(3)
C1C B4C B10C B9C -98.6(3)
B3C B4C B10C B9C -37.4(3)
B5C B4C B10C B9C -138.1(3)
C1C B4C B10C B5C 39.5(3)
B3C B4C B10C B5C 100.8(4)
B9C B4C B10C B5C 138.1(3)
C1C B4C B10C B11C 2.6(4)
B3C B4C B10C B11C 63.9(4)
B5C B4C B10C B11C -36.9(3)
B9C B4C B10C B11C 101.3(3)
B3C B9C B10C B12C -98.7(3)
B4C B9C B10C B12C -136.0(3)
B8C B9C B10C B12C -36.1(3)
B12C B9C B10C B4C 136.0(3)
B3C B9C B10C B4C 37.2(3)
B8C B9C B10C B4C 99.8(3)
B12C B9C B10C B5C 98.3(3)
B3C B9C B10C B5C -0.4(4)
B4C B9C B10C B5C -37.6(3)
B8C B9C B10C B5C 62.2(4)
B12C B9C B10C B11C 35.4(3)
B3C B9C B10C B11C -63.3(4)
B4C B9C B10C B11C -100.5(3)
B8C B9C B10C B11C -0.7(4)
C1C B5C B10C B12C 61.4(4)
B11C B5C B10C B12C -38.0(3)
B4C B5C B10C B12C 100.4(3)
B6C B5C B10C B12C 0.1(4)
C1C B5C B10C B4C -39.0(3)
B11C B5C B10C B4C -138.4(3)
B6C B5C B10C B4C -100.3(4)
C1C B5C B10C B9C -1.3(4)
B11C B5C B10C B9C -100.6(3)
B4C B5C B10C B9C 37.7(3)
B6C B5C B10C B9C -62.5(4)
C1C B5C B10C B11C 99.4(3)
B4C B5C B10C B11C 138.4(3)
B6C B5C B10C B11C 38.1(3)
C1C B5C B11C B12C -60.3(4)
B4C B5C B11C B12C 0.8(4)
B10C B5C B11C B12C 37.9(3)
B6C B5C B11C B12C -99.4(3)
C1C B5C B11C B6C 39.2(3)
B4C B5C B11C B6C 100.2(4)
B10C B5C B11C B6C 137.3(3)
C1C B5C B11C B7C 2.1(4)
B4C B5C B11C B7C 63.1(4)
B10C B5C B11C B7C 100.2(3)
B6C B5C B11C B7C -37.1(3)
C1C B5C B11C B10C -98.1(3)
B4C B5C B11C B10C -37.1(3)
B6C B5C B11C B10C -137.3(3)
C1C B6C B11C B12C 60.8(4)
B2C B6C B11C B12C 0.1(4)
B7C B6C B11C B12C -38.1(3)
B5C B6C B11C B12C 99.9(3)
C1C B6C B11C B5C -39.1(3)
B2C B6C B11C B5C -99.8(4)
B7C B6C B11C B5C -138.0(3)
C1C B6C B11C B7C 98.9(3)
B2C B6C B11C B7C 38.3(3)
B5C B6C B11C B7C 138.0(3)
C1C B6C B11C B10C -1.2(4)
B2C B6C B11C B10C -61.9(4)
B7C B6C B11C B10C -100.1(3)
B5C B6C B11C B10C 37.9(3)
B2C B7C B11C B12C 98.2(3)
B6C B7C B11C B12C 136.4(3)
B8C B7C B11C B12C 35.7(3)
B2C B7C B11C B5C -0.7(4)
B12C B7C B11C B5C -98.8(3)
B6C B7C B11C B5C 37.5(3)
B8C B7C B11C B5C -63.1(4)
B2C B7C B11C B6C -38.2(3)
B12C B7C B11C B6C -136.4(3)
B8C B7C B11C B6C -100.6(3)
B2C B7C B11C B10C 62.3(4)
B12C B7C B11C B10C -35.9(3)
B6C B7C B11C B10C 100.5(3)
B8C B7C B11C B10C -0.1(4)
B4C B10C B11C B12C -99.4(3)
B9C B10C B11C B12C -35.5(3)
B5C B10C B11C B12C -136.6(3)
B12C B10C B11C B5C 136.6(3)
B4C B10C B11C B5C 37.2(3)
B9C B10C B11C B5C 101.1(3)
B12C B10C B11C B6C 98.5(3)
B4C B10C B11C B6C -0.9(4)
B9C B10C B11C B6C 63.0(4)
B5C B10C B11C B6C -38.1(3)
B12C B10C B11C B7C 36.0(3)
B4C B10C B11C B7C -63.4(4)
B9C B10C B11C B7C 0.5(4)
B5C B10C B11C B7C -100.6(3)
B10C B9C B12C C2C 108.6(4)
B3C B9C B12C C2C -150.1(3)
B4C B9C B12C C2C 147.4(3)
B8C B9C B12C C2C -111.7(4)
B3C B9C B12C B10C 101.3(3)
B4C B9C B12C B10C 38.8(3)
B8C B9C B12C B10C 139.7(3)
B10C B9C B12C B7C -102.6(3)
B3C B9C B12C B7C -1.3(4)
B4C B9C B12C B7C -63.8(4)
B8C B9C B12C B7C 37.1(3)
B10C B9C B12C B8C -139.7(3)
B3C B9C B12C B8C -38.4(3)
B4C B9C B12C B8C -100.9(3)
B10C B9C B12C B11C -36.9(3)
B3C B9C B12C B11C 64.4(4)
B4C B9C B12C B11C 1.9(4)
B8C B9C B12C B11C 102.8(3)
B4C B10C B12C C2C -148.7(3)
B9C B10C B12C C2C -109.6(4)
B5C B10C B12C C2C 148.2(3)
B11C B10C B12C C2C 110.2(4)
B4C B10C B12C B9C -39.2(3)
B5C B10C B12C B9C -102.2(3)
B11C B10C B12C B9C -140.2(3)
B4C B10C B12C B7C 63.6(4)
B9C B10C B12C B7C 102.7(3)
B5C B10C B12C B7C 0.5(4)
B11C B10C B12C B7C -37.5(3)
B4C B10C B12C B8C -2.1(4)
B9C B10C B12C B8C 37.1(3)
B5C B10C B12C B8C -65.1(4)
B11C B10C B12C B8C -103.1(3)
B4C B10C B12C B11C 101.1(4)
B9C B10C B12C B11C 140.2(3)
B5C B10C B12C B11C 38.0(3)
B2C B7C B12C C2C 150.0(4)
B6C B7C B12C C2C -147.6(4)
B11C B7C B12C C2C -109.1(4)
B8C B7C B12C C2C 110.9(4)
B2C B7C B12C B9C 1.9(4)
B6C B7C B12C B9C 64.3(4)
B11C B7C B12C B9C 102.9(3)
B8C B7C B12C B9C -37.1(3)
B2C B7C B12C B10C -63.3(4)
B6C B7C B12C B10C -0.9(4)
B11C B7C B12C B10C 37.7(3)
B8C B7C B12C B10C -102.3(3)
B2C B7C B12C B8C 39.0(3)
B6C B7C B12C B8C 101.4(3)
B11C B7C B12C B8C 140.0(3)
B2C B7C B12C B11C -100.9(3)
B6C B7C B12C B11C -38.6(3)
B8C B7C B12C B11C -140.0(3)
B2C B8C B12C C2C -150.2(3)
B3C B8C B12C C2C 147.7(3)
B9C B8C B12C C2C 108.9(4)
B7C B8C B12C C2C -111.3(4)
B2C B8C B12C B9C 100.9(3)
B3C B8C B12C B9C 38.8(3)
B7C B8C B12C B9C 139.8(3)
B2C B8C B12C B10C 64.1(4)
B3C B8C B12C B10C 1.9(4)
B9C B8C B12C B10C -36.8(3)
B7C B8C B12C B10C 103.0(3)
B2C B8C B12C B7C -38.9(3)
B3C B8C B12C B7C -101.0(3)
B9C B8C B12C B7C -139.8(3)
B2C B8C B12C B11C -2.0(4)
B3C B8C B12C B11C -64.1(4)
B9C B8C B12C B11C -102.9(3)
B7C B8C B12C B11C 36.9(3)
B5C B11C B12C C2C -147.1(3)
B6C B11C B12C C2C 149.9(3)
B7C B11C B12C C2C 111.8(4)
B10C B11C B12C C2C -108.9(4)
B5C B11C B12C B9C -1.6(4)
B6C B11C B12C B9C -64.6(4)
B7C B11C B12C B9C -102.8(3)
B10C B11C B12C B9C 36.5(3)
B5C B11C B12C B10C -38.2(3)
B6C B11C B12C B10C -101.2(3)
B7C B11C B12C B10C -139.3(3)
B5C B11C B12C B7C 101.1(3)
B6C B11C B12C B7C 38.1(3)
B10C B11C B12C B7C 139.3(3)
B5C B11C B12C B8C 64.2(4)
B6C B11C B12C B8C 1.2(4)
B7C B11C B12C B8C -37.0(3)
B10C B11C B12C B8C 102.4(3)
B6D C1D B2D B8D -102.7(4)
B5D C1D B2D B8D -65.4(5)
B4D C1D B2D B8D 5.2(5)
B3D C1D B2D B8D 40.5(3)
B6D C1D B2D B3D -143.2(3)
B5D C1D B2D B3D -105.8(4)
B4D C1D B2D B3D -35.3(4)
B5D C1D B2D B6D 37.4(4)
B4D C1D B2D B6D 107.9(4)
B3D C1D B2D B6D 143.2(3)
B6D C1D B2D B7D -39.6(3)
B5D C1D B2D B7D -2.2(5)
B4D C1D B2D B7D 68.3(4)
B3D C1D B2D B7D 103.7(4)
B6D C1D B3D B8D -4.5(5)
B5D C1D B3D B8D 66.9(4)
B4D C1D B3D B8D 103.1(3)
B2D C1D B3D B8D -40.5(3)
B6D C1D B3D B2D 36.0(3)
B5D C1D B3D B2D 107.3(4)
B4D C1D B3D B2D 143.5(3)
B6D C1D B3D B4D -107.5(4)
B5D C1D B3D B4D -36.2(3)
B2D C1D B3D B4D -143.5(3)
B6D C1D B3D B9D -67.4(4)
B5D C1D B3D B9D 3.9(4)
B4D C1D B3D B9D 40.1(3)
B2D C1D B3D B9D -103.4(3)
B8D B2D B3D C1D -133.5(4)
B6D B2D B3D C1D -31.9(3)
B7D B2D B3D C1D -95.5(4)
C1D B2D B3D B8D 133.5(4)
B6D B2D B3D B8D 101.6(4)
B7D B2D B3D B8D 38.0(3)
C1D B2D B3D B4D 32.0(3)
B8D B2D B3D B4D -101.5(4)
B6D B2D B3D B4D 0.1(4)
B7D B2D B3D B4D -63.5(4)
C1D B2D B3D B9D 95.7(4)
B8D B2D B3D B9D -37.8(3)
B6D B2D B3D B9D 63.8(4)
B7D B2D B3D B9D 0.2(5)
B6D C1D B4D B5D -37.5(4)
B2D C1D B4D B5D -108.0(4)
B3D C1D B4D B5D -143.1(3)
B6D C1D B4D B3D 105.6(4)
B5D C1D B4D B3D 143.1(3)
B2D C1D B4D B3D 35.1(3)
B6D C1D B4D B9D 65.3(5)
B5D C1D B4D B9D 102.8(4)
B2D C1D B4D B9D -5.2(5)
B3D C1D B4D B9D -40.3(3)
B6D C1D B4D B10D 2.3(5)
B5D C1D B4D B10D 39.8(3)
B2D C1D B4D B10D -68.2(4)
B3D C1D B4D B10D -103.3(3)
B8D B3D B4D C1D -95.9(4)
B2D B3D B4D C1D -32.4(3)
B9D B3D B4D C1D -133.9(3)
C1D B3D B4D B5D 32.5(3)
B8D B3D B4D B5D -63.4(4)
B2D B3D B4D B5D 0.1(4)
B9D B3D B4D B5D -101.4(4)
C1D B3D B4D B9D 133.9(3)
B8D B3D B4D B9D 37.9(3)
B2D B3D B4D B9D 101.5(4)
C1D B3D B4D B10D 96.5(4)
B8D B3D B4D B10D 0.6(5)
B2D B3D B4D B10D 64.2(4)
B9D B3D B4D B10D -37.4(3)
B6D C1D B5D B11D 39.3(3)
B4D C1D B5D B11D -103.1(3)
B2D C1D B5D B11D 2.2(5)
B3D C1D B5D B11D -67.1(4)
B6D C1D B5D B4D 142.4(3)
B2D C1D B5D B4D 105.3(4)
B3D C1D B5D B4D 36.0(3)
B4D C1D B5D B6D -142.4(3)
B2D C1D B5D B6D -37.1(3)
B3D C1D B5D B6D -106.4(4)
B6D C1D B5D B10D 102.6(4)
B4D C1D B5D B10D -39.8(3)
B2D C1D B5D B10D 65.5(5)
B3D C1D B5D B10D -3.8(5)
B3D B4D B5D C1D -33.0(3)
B9D B4D B5D C1D -96.7(4)
B10D B4D B5D C1D -134.6(3)
C1D B4D B5D B11D 96.1(4)
B3D B4D B5D B11D 63.0(4)
B9D B4D B5D B11D -0.6(5)
B10D B4D B5D B11D -38.5(3)
C1D B4D B5D B6D 32.7(3)
B3D B4D B5D B6D -0.4(4)
B9D B4D B5D B6D -64.0(4)
B10D B4D B5D B6D -101.9(4)
C1D B4D B5D B10D 134.6(3)
B3D B4D B5D B10D 101.5(4)
B9D B4D B5D B10D 37.9(3)
B5D C1D B6D B11D -39.2(3)
B4D C1D B6D B11D -2.0(5)
B2D C1D B6D B11D 103.4(4)
B3D C1D B6D B11D 67.9(4)
B5D C1D B6D B2D -142.6(3)
B4D C1D B6D B2D -105.4(4)
B3D C1D B6D B2D -35.5(3)
B4D C1D B6D B5D 37.2(4)
B2D C1D B6D B5D 142.6(3)
B3D C1D B6D B5D 107.1(4)
B5D C1D B6D B7D -102.6(4)
B4D C1D B6D B7D -65.4(5)
B2D C1D B6D B7D 40.0(3)
B3D C1D B6D B7D 4.5(5)
B8D B2D B6D C1D 96.1(3)
B3D B2D B6D C1D 32.7(3)
B7D B2D B6D C1D 134.5(3)
C1D B2D B6D B11D -96.4(4)
B8D B2D B6D B11D -0.3(4)
B3D B2D B6D B11D -63.7(4)
B7D B2D B6D B11D 38.1(3)
C1D B2D B6D B5D -33.1(3)
B8D B2D B6D B5D 63.1(4)
B3D B2D B6D B5D -0.3(4)
B7D B2D B6D B5D 101.5(3)
C1D B2D B6D B7D -134.5(3)
B8D B2D B6D B7D -38.4(3)
B3D B2D B6D B7D -101.8(4)
B11D B5D B6D C1D -135.0(4)
B4D B5D B6D C1D -33.1(3)
B10D B5D B6D C1D -96.6(4)
C1D B5D B6D B11D 135.0(4)
B4D B5D B6D B11D 101.8(4)
B10D B5D B6D B11D 38.3(3)
C1D B5D B6D B2D 33.5(3)
B11D B5D B6D B2D -101.4(4)
B4D B5D B6D B2D 0.4(4)
B10D B5D B6D B2D -63.1(4)
C1D B5D B6D B7D 97.4(4)
B11D B5D B6D B7D -37.6(3)
B4D B5D B6D B7D 64.3(4)
B10D B5D B6D B7D 0.7(5)
C1D B6D B7D B12D 59.7(4)
B11D B6D B7D B12D -38.6(3)
B2D B6D B7D B12D 99.4(4)
B5D B6D B7D B12D -1.6(5)
C1D B6D B7D B2D -39.7(3)
B11D B6D B7D B2D -138.0(3)
B5D B6D B7D B2D -101.0(4)
C1D B6D B7D B8D -2.6(4)
B11D B6D B7D B8D -100.9(4)
B2D B6D B7D B8D 37.1(3)
B5D B6D B7D B8D -63.9(4)
C1D B6D B7D B11D 98.3(4)
B2D B6D B7D B11D 138.0(3)
B5D B6D B7D B11D 37.0(3)
C1D B2D B7D B12D -60.8(4)
B8D B2D B7D B12D 38.6(3)
B3D B2D B7D B12D 1.1(5)
B6D B2D B7D B12D -99.0(4)
C1D B2D B7D B6D 38.2(3)
B8D B2D B7D B6D 137.6(3)
B3D B2D B7D B6D 100.1(4)
C1D B2D B7D B8D -99.5(4)
B3D B2D B7D B8D -37.5(3)
B6D B2D B7D B8D -137.6(3)
C1D B2D B7D B11D 1.2(4)
B8D B2D B7D B11D 100.6(3)
B3D B2D B7D B11D 63.1(4)
B6D B2D B7D B11D -37.0(3)
C1D B3D B8D B2D 39.9(3)
B4D B3D B8D B2D 100.6(4)
B9D B3D B8D B2D 138.2(4)
C1D B3D B8D B12D -59.7(4)
B2D B3D B8D B12D -99.6(4)
B4D B3D B8D B12D 1.0(5)
B9D B3D B8D B12D 38.7(3)
C1D B3D B8D B9D -98.3(4)
B2D B3D B8D B9D -138.2(4)
B4D B3D B8D B9D -37.7(3)
C1D B3D B8D B7D 2.5(4)
B2D B3D B8D B7D -37.4(3)
B4D B3D B8D B7D 63.2(4)
B9D B3D B8D B7D 100.9(4)
C1D B2D B8D B3D -40.2(3)
B6D B2D B8D B3D -100.2(4)
B7D B2D B8D B3D -138.2(4)
C1D B2D B8D B12D 59.5(4)
B3D B2D B8D B12D 99.7(4)
B6D B2D B8D B12D -0.5(4)
B7D B2D B8D B12D -38.5(3)
C1D B2D B8D B9D -2.9(4)
B3D B2D B8D B9D 37.3(3)
B6D B2D B8D B9D -62.8(4)
B7D B2D B8D B9D -100.9(4)
C1D B2D B8D B7D 98.0(4)
B3D B2D B8D B7D 138.2(4)
B6D B2D B8D B7D 38.0(3)
B12D B7D B8D B3D -98.4(3)
B6D B7D B8D B3D 0.0(4)
B2D B7D B8D B3D 37.4(3)
B11D B7D B8D B3D -62.4(4)
B12D B7D B8D B2D -135.8(3)
B6D B7D B8D B2D -37.4(3)
B11D B7D B8D B2D -99.8(3)
B6D B7D B8D B12D 98.4(4)
B2D B7D B8D B12D 135.8(3)
B11D B7D B8D B12D 36.0(3)
B12D B7D B8D B9D -35.0(3)
B6D B7D B8D B9D 63.4(4)
B2D B7D B8D B9D 100.8(3)
B11D B7D B8D B9D 1.1(4)
C1D B3D B9D B12D 60.1(4)
B8D B3D B9D B12D -38.9(3)
B2D B3D B9D B12D -1.4(5)
B4D B3D B9D B12D 99.2(4)
C1D B3D B9D B4D -39.1(3)
B8D B3D B9D B4D -138.1(4)
B2D B3D B9D B4D -100.6(4)
C1D B3D B9D B8D 99.0(3)
B2D B3D B9D B8D 37.5(3)
B4D B3D B9D B8D 138.1(4)
C1D B3D B9D B10D -2.3(4)
B8D B3D B9D B10D -101.3(4)
B2D B3D B9D B10D -63.8(4)
B4D B3D B9D B10D 36.8(3)
C1D B4D B9D B12D -59.6(4)
B5D B4D B9D B12D 1.3(4)
B3D B4D B9D B12D -99.7(3)
B10D B4D B9D B12D 39.1(3)
C1D B4D B9D B3D 40.1(3)
B5D B4D B9D B3D 101.0(4)
B10D B4D B9D B3D 138.7(3)
C1D B4D B9D B8D 3.1(4)
B5D B4D B9D B8D 64.0(4)
B3D B4D B9D B8D -37.0(3)
B10D B4D B9D B8D 101.8(3)
C1D B4D B9D B10D -98.7(4)
B5D B4D B9D B10D -37.7(3)
B3D B4D B9D B10D -138.7(3)
B3D B8D B9D B12D 135.8(4)
B2D B8D B9D B12D 98.4(4)
B7D B8D B9D B12D 34.9(3)
B2D B8D B9D B3D -37.4(3)
B12D B8D B9D B3D -135.8(4)
B7D B8D B9D B3D -100.8(4)
B3D B8D B9D B4D 37.3(3)
B2D B8D B9D B4D -0.1(4)
B12D B8D B9D B4D -98.5(4)
B7D B8D B9D B4D -63.6(4)
B3D B8D B9D B10D 100.4(4)
B2D B8D B9D B10D 63.0(4)
B12D B8D B9D B10D -35.4(3)
B7D B8D B9D B10D -0.4(4)
C1D B4D B10D B12D 60.4(4)
B5D B4D B10D B12D 99.1(4)
B3D B4D B10D B12D -1.9(4)
B9D B4D B10D B12D -39.0(3)
C1D B4D B10D B5D -38.7(3)
B3D B4D B10D B5D -101.0(4)
B9D B4D B10D B5D -138.1(3)
C1D B4D B10D B9D 99.4(3)
B5D B4D B10D B9D 138.1(3)
B3D B4D B10D B9D 37.1(3)
C1D B4D B10D B11D -1.6(4)
B5D B4D B10D B11D 37.2(3)
B3D B4D B10D B11D -63.9(4)
B9D B4D B10D B11D -101.0(3)
C1D B5D B10D B12D -60.1(4)
B11D B5D B10D B12D 38.3(3)
B4D B5D B10D B12D -99.3(4)
B6D B5D B10D B12D 0.4(5)
C1D B5D B10D B4D 39.2(3)
B11D B5D B10D B4D 137.6(4)
B6D B5D B10D B4D 99.7(4)
C1D B5D B10D B9D 2.0(4)
B11D B5D B10D B9D 100.4(4)
B4D B5D B10D B9D -37.1(3)
B6D B5D B10D B9D 62.6(4)
C1D B5D B10D B11D -98.4(4)
B4D B5D B10D B11D -137.6(4)
B6D B5D B10D B11D -37.9(4)
B3D B9D B10D B12D 98.3(3)
B4D B9D B10D B12D 135.2(3)
B8D B9D B10D B12D 35.5(3)
B12D B9D B10D B4D -135.2(3)
B3D B9D B10D B4D -36.9(3)
B8D B9D B10D B4D -99.7(3)
B12D B9D B10D B5D -98.1(3)
B3D B9D B10D B5D 0.2(4)
B4D B9D B10D B5D 37.1(3)
B8D B9D B10D B5D -62.6(4)
B12D B9D B10D B11D -35.9(3)
B3D B9D B10D B11D 62.4(4)
B4D B9D B10D B11D 99.3(3)
B8D B9D B10D B11D -0.3(4)
C1D B5D B11D B12D 61.1(4)
B4D B5D B11D B12D -0.4(5)
B6D B5D B11D B12D 99.3(4)
B10D B5D B11D B12D -38.5(3)
C1D B5D B11D B6D -38.2(3)
B4D B5D B11D B6D -99.7(4)
B10D B5D B11D B6D -137.8(4)
C1D B5D B11D B10D 99.6(4)
B4D B5D B11D B10D 38.1(3)
B6D B5D B11D B10D 137.8(4)
C1D B5D B11D B7D -1.2(4)
B4D B5D B11D B7D -62.7(4)
B6D B5D B11D B7D 36.9(3)
B10D B5D B11D B7D -100.8(4)
C1D B6D B11D B12D -61.4(4)
B2D B6D B11D B12D 0.9(4)
B5D B6D B11D B12D -100.0(4)
B7D B6D B11D B12D 38.7(3)
C1D B6D B11D B5D 38.5(3)
B2D B6D B11D B5D 100.9(4)
B7D B6D B11D B5D 138.7(4)
C1D B6D B11D B10D 0.8(5)
B2D B6D B11D B10D 63.2(4)
B5D B6D B11D B10D -37.7(3)
B7D B6D B11D B10D 101.0(4)
C1D B6D B11D B7D -100.1(4)
B2D B6D B11D B7D -37.8(3)
B5D B6D B11D B7D -138.7(4)
B4D B10D B11D B12D 98.6(3)
B5D B10D B11D B12D 136.0(4)
B9D B10D B11D B12D 35.9(3)
B12D B10D B11D B5D -136.0(4)
B4D B10D B11D B5D -37.4(3)
B9D B10D B11D B5D -100.1(4)
B12D B10D B11D B6D -98.1(4)
B4D B10D B11D B6D 0.5(4)
B5D B10D B11D B6D 37.9(3)
B9D B10D B11D B6D -62.2(4)
B12D B10D B11D B7D -34.9(3)
B4D B10D B11D B7D 63.7(4)
B5D B10D B11D B7D 101.1(4)
B9D B10D B11D B7D 1.0(4)
B6D B7D B11D B12D -135.6(3)
B2D B7D B11D B12D -98.4(4)
B8D B7D B11D B12D -36.2(3)
B12D B7D B11D B5D 98.4(4)
B6D B7D B11D B5D -37.2(3)
B2D B7D B11D B5D 0.0(4)
B8D B7D B11D B5D 62.2(4)
B12D B7D B11D B6D 135.6(3)
B2D B7D B11D B6D 37.2(3)
B8D B7D B11D B6D 99.4(3)
B12D B7D B11D B10D 34.9(3)
B6D B7D B11D B10D -100.7(4)
B2D B7D B11D B10D -63.5(4)
B8D B7D B11D B10D -1.3(4)
B3D B9D B12D C2D 149.9(4)
B4D B9D B12D C2D -147.5(4)
B8D B9D B12D C2D 111.3(4)
B10D B9D B12D C2D -108.3(4)
B3D B9D B12D B11D -64.2(4)
B4D B9D B12D B11D -1.6(4)
B8D B9D B12D B11D -102.8(4)
B10D B9D B12D B11D 37.6(3)
B3D B9D B12D B10D -101.8(4)
B4D B9D B12D B10D -39.2(3)
B8D B9D B12D B10D -140.4(3)
B3D B9D B12D B7D 2.1(5)
B4D B9D B12D B7D 64.7(4)
B8D B9D B12D B7D -36.5(3)
B10D B9D B12D B7D 103.9(4)
B3D B9D B12D B8D 38.6(3)
B4D B9D B12D B8D 101.2(3)
B10D B9D B12D B8D 140.4(3)
B5D B11D B12D C2D 149.0(4)
B6D B11D B12D C2D -148.0(4)
B10D B11D B12D C2D 110.2(4)
B7D B11D B12D C2D -109.0(4)
B5D B11D B12D B9D 1.2(5)
B6D B11D B12D B9D 64.3(4)
B10D B11D B12D B9D -37.5(3)
B7D B11D B12D B9D 103.2(3)
B5D B11D B12D B10D 38.8(3)
B6D B11D B12D B10D 101.8(4)
B7D B11D B12D B10D 140.7(3)
B5D B11D B12D B7D -102.0(4)
B6D B11D B12D B7D -38.9(3)
B10D B11D B12D B7D -140.7(3)
B5D B11D B12D B8D -64.3(4)
B6D B11D B12D B8D -1.3(4)
B10D B11D B12D B8D -103.1(3)
B7D B11D B12D B8D 37.7(3)
B4D B10D B12D C2D 152.3(4)
B5D B10D B12D C2D -145.6(4)
B9D B10D B12D C2D 113.2(4)
B11D B10D B12D C2D -107.4(4)
B4D B10D B12D B9D 39.2(3)
B5D B10D B12D B9D 101.2(4)
B11D B10D B12D B9D 139.4(3)
B4D B10D B12D B11D -100.3(3)
B5D B10D B12D B11D -38.2(3)
B9D B10D B12D B11D -139.4(3)
B4D B10D B12D B7D -63.6(4)
B5D B10D B12D B7D -1.5(5)
B9D B10D B12D B7D -102.7(4)
B11D B10D B12D B7D 36.7(3)
B4D B10D B12D B8D 2.6(4)
B5D B10D B12D B8D 64.7(4)
B9D B10D B12D B8D -36.5(3)
B11D B10D B12D B8D 102.9(4)
B6D B7D B12D C2D 146.4(4)
B2D B7D B12D C2D -151.3(4)
B8D B7D B12D C2D -112.9(4)
B11D B7D B12D C2D 107.8(4)
B6D B7D B12D B9D -64.3(4)
B2D B7D B12D B9D -2.0(5)
B8D B7D B12D B9D 36.3(3)
B11D B7D B12D B9D -102.9(4)
B6D B7D B12D B11D 38.6(3)
B2D B7D B12D B11D 100.9(4)
B8D B7D B12D B11D 139.3(3)
B6D B7D B12D B10D 1.9(5)
B2D B7D B12D B10D 64.2(4)
B8D B7D B12D B10D 102.6(4)
B11D B7D B12D B10D -36.7(3)
B6D B7D B12D B8D -100.7(4)
B2D B7D B12D B8D -38.4(3)
B11D B7D B12D B8D -139.3(3)
B3D B8D B12D C2D -151.1(4)
B2D B8D B12D C2D 146.1(4)
B9D B8D B12D C2D -112.1(4)
B7D B8D B12D C2D 107.2(4)
B3D B8D B12D B9D -39.0(3)
B2D B8D B12D B9D -101.8(3)
B7D B8D B12D B9D -140.7(3)
B3D B8D B12D B11D 63.9(4)
B2D B8D B12D B11D 1.1(4)
B9D B8D B12D B11D 102.9(4)
B7D B8D B12D B11D -37.8(3)
B3D B8D B12D B10D -2.3(4)
B2D B8D B12D B10D -65.1(4)
B9D B8D B12D B10D 36.7(3)
B7D B8D B12D B10D -104.0(3)
B3D B8D B12D B7D 101.7(4)
B2D B8D B12D B7D 38.9(3)
B9D B8D B12D B7D 140.7(3)
B9C B12C C2C N1C -107(12)
B10C B12C C2C N1C -37(12)
B7C B12C C2C N1C 107(12)
B8C B12C C2C N1C -179(100)
B11C B12C C2C N1C 35(12)
B9D B12D C2D N1D 154(6)
B11D B12D C2D N1D 10(6)
B10D B12D C2D N1D 81(6)
B7D B12D C2D N1D -60(6)
B8D B12D C2D N1D -132(6)
C5 P1 C3 C4 -61.3(4)
C7 P1 C3 C4 50.2(4)
Pt1 P1 C3 C4 177.1(3)
C7 P1 C5 C6 -177.2(3)
C3 P1 C5 C6 -66.7(3)
Pt1 P1 C5 C6 52.5(3)
C5 P1 C7 C8 169.7(3)
C3 P1 C7 C8 58.7(3)
Pt1 P1 C7 C8 -62.8(3)
C13 P2 C9 C10 -50.4(4)
C11 P2 C9 C10 58.8(3)
Pt1 P2 C9 C10 -174.3(2)
C13 P2 C11 C12 -70.0(4)
C9 P2 C11 C12 -179.8(4)
Pt1 P2 C11 C12 50.0(4)
C9 P2 C13 C14 -63.5(4)
C11 P2 C13 C14 -173.5(3)
Pt1 P2 C13 C14 65.1(4)
C19 P3 C15 C16 61.6(3)
C17 P3 C15 C16 175.3(3)
Pt2 P3 C15 C16 -65.2(3)
C19 P3 C17 C18 176.4(3)
C15 P3 C17 C18 66.8(3)
Pt2 P3 C17 C18 -52.9(3)
C17 P3 C19 C20 -57.2(4)
C15 P3 C19 C20 54.0(3)
Pt2 P3 C19 C20 176.1(3)
C23 P4 C21 C22 173.0(3)
C25 P4 C21 C22 61.2(3)
Pt2 P4 C21 C22 -64.4(3)
C21 P4 C23 C24 59.8(4)
C25 P4 C23 C24 170.6(3)
Pt2 P4 C23 C24 -60.5(3)
C21 P4 C25 C26 43.9(3)
C23 P4 C25 C26 -66.5(3)
Pt2 P4 C25 C26 165.9(2)
B12C C2C N1C Pt2 -131(11)
N1D Pt2 N1C C2C -21.3(15)
P3 Pt2 N1C C2C 158.3(15)
P4 Pt2 N1C C2C -26(2)
B12D C2D N1D Pt2 166(5)
N1C Pt2 N1D C2D 13.9(18)
P3 Pt2 N1D C2D 11(2)
P4 Pt2 N1D C2D -166.7(18)
